data_1568558
loop_
_publ_author_name
'Liao, Jian-Hong'
'Chiu, Tzu-Hao'
'Liang, Hao'
'Kahlal, Samia'
'Saillard, Jean-Yves'
'Liu, C. W.'

_publ_section_title
;
 Galvanic replacement-induced introduction of a heteroligand into
 bimetallic and trimetallic nanoclusters.
;
_journal_issue 13
_journal_name_full Nanoscale
_journal_page_first 6121
_journal_page_last 6125
_journal_paper_doi 10.1039/d3nr00509g
_journal_volume 15
_journal_year 2023
_chemical_formula_sum 'C114 H158 Ag12 Au5 F12 O14 P13 S14'
_chemical_formula_weight 5111.12
_space_group_crystal_system monoclinic
_space_group_IT_number 14
_space_group_name_Hall '-P 2ybc'
_space_group_name_H-M_alt 'P 1 21/c 1'
_atom_sites_solution_hydrogens geom
_audit_creation_method SHELXL-2018/3
_audit_update_record
;
2023-01-23 deposited with the CCDC.	2023-03-02 downloaded from the CCDC.
;
_cell_angle_alpha 90
_cell_angle_beta 97.624(2)
_cell_angle_gamma 90
_cell_formula_units_Z 4
_cell_length_a 30.034(3)
_cell_length_b 27.879(3)
_cell_length_c 18.1905(18)
_cell_measurement_reflns_used 9906
_cell_measurement_temperature 100(2)
_cell_measurement_theta_max 25.38
_cell_measurement_theta_min 2.26
_cell_volume 15097(3)
_computing_cell_refinement 'Bruker SAINT'
_computing_data_collection 'Bruker APEX2'
_computing_data_reduction 'Bruker SAINT'
_computing_molecular_graphics 'Bruker SHELXTL'
_computing_publication_material 'Bruker SHELXTL'
_computing_structure_refinement 'SHELXL-2018/3 (Sheldrick, 2018)'
_computing_structure_solution 'SHELXT 2018/2 (Sheldrick, 2018)'
_diffrn_ambient_temperature 100(2)
_diffrn_measured_fraction_theta_full 0.995
_diffrn_measured_fraction_theta_max 0.995
_diffrn_measurement_device_type 'Bruker APEX-II CCD'
_diffrn_measurement_method '\f and \w scans'
_diffrn_radiation_type MoK\a
_diffrn_radiation_wavelength 0.71073
_diffrn_reflns_av_R_equivalents 0.1240
_diffrn_reflns_av_unetI/netI 0.1219
_diffrn_reflns_Laue_measured_fraction_full 0.995
_diffrn_reflns_Laue_measured_fraction_max 0.995
_diffrn_reflns_limit_h_max 35
_diffrn_reflns_limit_h_min -35
_diffrn_reflns_limit_k_max 33
_diffrn_reflns_limit_k_min -29
_diffrn_reflns_limit_l_max 21
_diffrn_reflns_limit_l_min -21
_diffrn_reflns_number 95474
_diffrn_reflns_point_group_measured_fraction_full 0.995
_diffrn_reflns_point_group_measured_fraction_max 0.995
_diffrn_reflns_theta_full 25.000
_diffrn_reflns_theta_max 25.000
_diffrn_reflns_theta_min 1.001
_exptl_absorpt_coefficient_mu 6.753
_exptl_absorpt_correction_T_max 0.7453
_exptl_absorpt_correction_T_min 0.5643
_exptl_absorpt_correction_type multi-scan
_exptl_absorpt_process_details SADABS
_exptl_crystal_colour red
_exptl_crystal_density_diffrn 2.249
_exptl_crystal_description plate
_exptl_crystal_F_000 9760
_exptl_crystal_size_max 0.150
_exptl_crystal_size_mid 0.090
_exptl_crystal_size_min 0.040
_refine_diff_density_max 2.809
_refine_diff_density_min -5.870
_refine_diff_density_rms 0.317
_refine_ls_extinction_method none
_refine_ls_goodness_of_fit_ref 1.104
_refine_ls_hydrogen_treatment constr
_refine_ls_matrix_type full
_refine_ls_number_parameters 1399
_refine_ls_number_reflns 26457
_refine_ls_number_restraints 1519
_refine_ls_restrained_S_all 1.080
_refine_ls_R_factor_all 0.2054
_refine_ls_R_factor_gt 0.1084
_refine_ls_shift/su_max 0.000
_refine_ls_shift/su_mean 0.000
_refine_ls_structure_factor_coef Fsqd
_refine_ls_weighting_details 'w=1/[\s^2^(Fo^2^)+(0.0798P)^2^+1285.1500P] where P=(Fo^2^+2Fc^2^)/3'
_refine_ls_weighting_scheme calc
_refine_ls_wR_factor_gt 0.2490
_refine_ls_wR_factor_ref 0.3172
_reflns_Friedel_coverage 0.000
_reflns_number_gt 13745
_reflns_number_total 26457
_reflns_threshold_expression 'I > 2\s(I)'
_cod_data_source_file d3nr00509g2.cif
_cod_data_source_block 1
_cod_depositor_comments 'Adding full bibliography for 1568558--1568559.cif.'
_cod_original_sg_symbol_H-M 'P 21/c'
_cod_database_code 1568558
_shelx_shelxl_version_number 2018/3
_shelx_space_group_comment
; 
The symmetry employed for this shelxl refinement is uniquely defined 
by the following loop, which should always be used as a source of 
symmetry information in preference to the above space-group names. 
They are only intended as comments. 
;
_shelx_estimated_absorpt_t_min 0.431
_shelx_estimated_absorpt_t_max 0.774

loop_
_space_group_symop_operation_xyz
'x, y, z'
'-x, y+1/2, -z+1/2'
'-x, -y, -z'
'x, -y-1/2, z-1/2'

loop_
_atom_site_label
_atom_site_type_symbol
_atom_site_fract_x
_atom_site_fract_y
_atom_site_fract_z
_atom_site_U_iso_or_equiv
_atom_site_adp_type
_atom_site_occupancy
_atom_site_site_symmetry_order
_atom_site_calc_flag
_atom_site_refinement_flags_posn
_atom_site_refinement_flags_adp
_atom_site_refinement_flags_occupancy
_atom_site_disorder_assembly
_atom_site_disorder_group
Ag1 Ag -0.30593(9) 0.08763(8) 0.29687(12) 0.0436(6) Uani 1 1 d . . . . .
Ag2 Ag -0.25628(9) 0.05861(9) 0.18106(12) 0.0489(7) Uani 1 1 d . . . . .
Ag3 Ag -0.30699(8) -0.08282(8) 0.29943(12) 0.0400(6) Uani 1 1 d . . . . .
Ag4 Ag -0.25950(8) -0.05250(9) 0.43889(12) 0.0437(6) Uani 1 1 d . . . . .
Ag5 Ag -0.20910(10) 0.08821(10) 0.32859(14) 0.0580(7) Uani 1 1 d . . . . .
Ag6 Ag -0.18018(8) 0.00381(11) 0.24629(13) 0.0550(7) Uani 1 1 d . . . . .
Ag7 Ag -0.21065(8) -0.08428(10) 0.31556(13) 0.0502(7) Uani 1 1 d . . . . .
Ag8 Ag -0.18156(8) 0.00065(11) 0.40194(12) 0.0538(7) Uani 1 1 d . . . . .
Ag9 Ag -0.20804(16) 0.15327(13) 0.20032(19) 0.1003(13) Uani 1 1 d . . . . .
Ag10 Ag -0.11620(14) 0.08253(18) 0.2772(2) 0.1156(16) Uani 1 1 d . . . . .
Ag11 Ag -0.23066(12) -0.15354(12) 0.43855(17) 0.0744(9) Uani 1 1 d . . . . .
Ag12 Ag -0.13567(11) -0.09140(15) 0.44077(17) 0.0857(11) Uani 1 1 d . . . . .
Au1 Au -0.26071(4) 0.00212(4) 0.30882(5) 0.0339(3) Uani 1 1 d . . . . .
Au2 Au -0.25934(4) -0.04815(5) 0.18145(6) 0.0436(3) Uani 1 1 d . . . . .
Au3 Au -0.33667(4) 0.00488(4) 0.20876(6) 0.0386(3) Uani 1 1 d . . . . .
Au4 Au -0.33840(4) 0.00205(4) 0.36940(5) 0.0343(3) Uani 1 1 d . . . . .
Au5 Au -0.26104(5) 0.05253(5) 0.43727(6) 0.0459(3) Uani 1 1 d . . . . .
C1 C -0.002(2) 0.053(2) 0.439(3) 0.16(2) Uani 1 1 d D U . . .
H1A H 0.015346 0.028120 0.467584 0.194 Uiso 1 1 calc R U . . .
H1B H -0.018978 0.072362 0.472150 0.194 Uiso 1 1 calc R U . . .
C2 C 0.027(2) 0.085(2) 0.396(4) 0.18(2) Uani 1 1 d D U . . .
H2A H 0.057853 0.086864 0.423568 0.221 Uiso 1 1 calc R U . . .
H2B H 0.029320 0.070820 0.346813 0.221 Uiso 1 1 calc R U . . .
C3 C 0.008(3) 0.136(2) 0.386(4) 0.23(4) Uani 1 1 d D U . . .
H3A H -0.017845 0.135983 0.346053 0.352 Uiso 1 1 calc R U . . .
H3B H 0.030934 0.157972 0.371959 0.352 Uiso 1 1 calc R U . . .
H3C H -0.002200 0.147043 0.431924 0.352 Uiso 1 1 calc R U . . .
C4 C -0.008(2) -0.080(2) 0.342(3) 0.17(2) Uani 1 1 d D U . . .
H4A H 0.019295 -0.059917 0.344599 0.199 Uiso 1 1 calc R U . . .
H4B H -0.022161 -0.081215 0.289999 0.199 Uiso 1 1 calc R U . . .
C5 C 0.005(2) -0.131(2) 0.369(4) 0.18(2) Uani 1 1 d D U . . .
H5A H 0.004238 -0.149560 0.322272 0.221 Uiso 1 1 calc R U . . .
H5B H 0.037534 -0.128104 0.388264 0.221 Uiso 1 1 calc R U . . .
C6 C -0.013(3) -0.166(3) 0.423(4) 0.26(4) Uani 1 1 d D U . . .
H6A H -0.032675 -0.148905 0.452543 0.393 Uiso 1 1 calc R U . . .
H6B H 0.012156 -0.180262 0.455452 0.393 Uiso 1 1 calc R U . . .
H6C H -0.030008 -0.191595 0.394476 0.393 Uiso 1 1 calc R U . . .
C7 C -0.1100(18) -0.220(2) 0.215(4) 0.18(2) Uani 1 1 d D U . . .
H7A H -0.084730 -0.207524 0.250114 0.211 Uiso 1 1 calc R U . . .
H7B H -0.115747 -0.197162 0.173123 0.211 Uiso 1 1 calc R U . . .
C8 C -0.097(2) -0.269(2) 0.185(4) 0.18(2) Uani 1 1 d D U . . .
H8A H -0.066223 -0.267490 0.171013 0.216 Uiso 1 1 calc R U . . .
H8B H -0.117959 -0.277875 0.140694 0.216 Uiso 1 1 calc R U . . .
C9 C -0.099(4) -0.307(3) 0.246(5) 0.28(4) Uani 1 1 d D U . . .
H9A H -0.076934 -0.299008 0.289391 0.425 Uiso 1 1 calc R U . . .
H9B H -0.090921 -0.338743 0.227103 0.425 Uiso 1 1 calc R U . . .
H9C H -0.128855 -0.308452 0.260396 0.425 Uiso 1 1 calc R U . . .
C10 C -0.144(2) -0.2576(19) 0.423(4) 0.19(2) Uani 1 1 d D U . . .
H10A H -0.143264 -0.283121 0.385247 0.224 Uiso 1 1 calc R U . . .
H10B H -0.174391 -0.257658 0.439355 0.224 Uiso 1 1 calc R U . . .
C11 C -0.107(2) -0.266(3) 0.489(4) 0.20(3) Uani 1 1 d D U . . .
H11A H -0.104493 -0.236863 0.521216 0.242 Uiso 1 1 calc R U . . .
H11B H -0.115648 -0.293188 0.519277 0.242 Uiso 1 1 calc R U . . .
C12 C -0.063(3) -0.276(4) 0.460(5) 0.27(4) Uani 1 1 d D U . . .
H12A H -0.039055 -0.281192 0.501633 0.400 Uiso 1 1 calc R U . . .
H12B H -0.065800 -0.304746 0.428535 0.400 Uiso 1 1 calc R U . . .
H12C H -0.054677 -0.248585 0.430469 0.400 Uiso 1 1 calc R U . . .
C13 C -0.131(3) -0.0292(17) 0.674(3) 0.229(17) Uani 1 1 d D U . . .
H13A H -0.160501 -0.012876 0.675426 0.275 Uiso 1 1 calc R U . . .
H13B H -0.112669 -0.009403 0.645226 0.275 Uiso 1 1 calc R U . . .
C14 C -0.1073(19) -0.036(3) 0.754(4) 0.231(17) Uani 1 1 d D U . . .
H14A H -0.079638 -0.016749 0.763620 0.277 Uiso 1 1 calc R U . . .
H14B H -0.099968 -0.070455 0.764698 0.277 Uiso 1 1 calc R U . . .
C15 C -0.144(2) -0.018(3) 0.798(3) 0.241(19) Uani 1 1 d D U . . .
H15A H -0.134130 -0.020235 0.851049 0.361 Uiso 1 1 calc R U . . .
H15B H -0.151426 0.015496 0.784492 0.361 Uiso 1 1 calc R U . . .
H15C H -0.171533 -0.037621 0.785558 0.361 Uiso 1 1 calc R U . . .
C16 C -0.232(2) -0.141(3) 0.668(4) 0.21(2) Uani 1 1 d D U . . .
H16A H -0.227569 -0.163900 0.628269 0.247 Uiso 1 1 calc R U . . .
H16B H -0.258485 -0.121015 0.649234 0.247 Uiso 1 1 calc R U . . .
C17 C -0.245(3) -0.170(3) 0.734(4) 0.20(2) Uani 1 1 d D U . . .
H17A H -0.275542 -0.184411 0.721978 0.244 Uiso 1 1 calc R U . . .
H17B H -0.223300 -0.196672 0.747397 0.244 Uiso 1 1 calc R U . . .
C18 C -0.244(3) -0.133(3) 0.797(4) 0.24(3) Uani 1 1 d D U . . .
H18A H -0.251561 -0.148925 0.841408 0.354 Uiso 1 1 calc R U . . .
H18B H -0.213403 -0.119808 0.806765 0.354 Uiso 1 1 calc R U . . .
H18C H -0.265252 -0.107640 0.781537 0.354 Uiso 1 1 calc R U . . .
C19 C -0.3926(17) -0.188(3) 0.500(2) 0.17(2) Uani 1 1 d D U . . .
H19A H -0.385031 -0.162618 0.538926 0.205 Uiso 1 1 calc R U . . .
H19B H -0.369901 -0.213415 0.507681 0.205 Uiso 1 1 calc R U . . .
C20 C -0.4403(16) -0.207(3) 0.502(3) 0.17(2) Uani 1 1 d D U . . .
H20A H -0.445117 -0.237965 0.475098 0.205 Uiso 1 1 calc R U . . .
H20B H -0.463661 -0.183920 0.482458 0.205 Uiso 1 1 calc R U . . .
C21 C -0.439(2) -0.214(2) 0.587(3) 0.17(2) Uani 1 1 d D U . . .
H21A H -0.409200 -0.226731 0.607418 0.258 Uiso 1 1 calc R U . . .
H21B H -0.462092 -0.236988 0.596494 0.258 Uiso 1 1 calc R U . . .
H21C H -0.443851 -0.183347 0.609989 0.258 Uiso 1 1 calc R U . . .
C22 C -0.3267(19) -0.2625(18) 0.365(3) 0.145(19) Uani 1 1 d D U . . .
H22A H -0.309034 -0.289271 0.389914 0.174 Uiso 1 1 calc R U . . .
H22B H -0.311027 -0.250857 0.323770 0.174 Uiso 1 1 calc R U . . .
C23 C -0.374(2) -0.280(3) 0.334(4) 0.19(3) Uani 1 1 d D U . . .
H23A H -0.380262 -0.301317 0.375447 0.222 Uiso 1 1 calc R U . . .
H23B H -0.391647 -0.250553 0.341776 0.222 Uiso 1 1 calc R U . . .
C24 C -0.405(3) -0.303(4) 0.270(5) 0.30(5) Uani 1 1 d D U . . .
H24A H -0.435883 -0.290714 0.269390 0.449 Uiso 1 1 calc R U . . .
H24B H -0.405237 -0.337878 0.276226 0.449 Uiso 1 1 calc R U . . .
H24C H -0.394413 -0.294987 0.222874 0.449 Uiso 1 1 calc R U . . .
C25 C -0.0591(15) 0.058(3) 0.064(4) 0.22(3) Uani 1 1 d D U . . .
H25A H -0.052637 0.092281 0.073893 0.263 Uiso 1 1 calc R U . . .
H25B H -0.063483 0.053503 0.009774 0.263 Uiso 1 1 calc R U . . .
C26 C -0.017(3) 0.029(2) 0.096(5) 0.24(3) Uani 1 1 d D U . . .
H26A H -0.004260 0.011540 0.056048 0.284 Uiso 1 1 calc R U . . .
H26B H -0.023297 0.006665 0.134634 0.284 Uiso 1 1 calc R U . . .
C27 C 0.015(2) 0.070(4) 0.128(6) 0.32(4) Uani 1 1 d D U . . .
H27A H 0.043878 0.055538 0.149917 0.484 Uiso 1 1 calc R U . . .
H27B H 0.020598 0.091854 0.088331 0.484 Uiso 1 1 calc R U . . .
H27C H 0.001725 0.087021 0.166240 0.484 Uiso 1 1 calc R U . . .
C28 C -0.155(2) 0.076(3) -0.054(4) 0.27(2) Uani 1 1 d D U . . .
H28A H -0.163085 0.042192 -0.045413 0.330 Uiso 1 1 calc R U . . .
H28B H -0.127412 0.076959 -0.077579 0.330 Uiso 1 1 calc R U . . .
C29 C -0.194(3) 0.1018(19) -0.103(3) 0.28(2) Uani 1 1 d D U . . .
H29A H -0.210651 0.123662 -0.073106 0.334 Uiso 1 1 calc R U . . .
H29B H -0.183329 0.119729 -0.143780 0.334 Uiso 1 1 calc R U . . .
C30 C -0.2224(17) 0.0578(19) -0.131(4) 0.29(2) Uani 1 1 d D U . . .
H30A H -0.249138 0.068396 -0.163218 0.429 Uiso 1 1 calc R U . . .
H30B H -0.204498 0.036552 -0.158034 0.429 Uiso 1 1 calc R U . . .
H30C H -0.231520 0.040442 -0.088133 0.429 Uiso 1 1 calc R U . . .
C31 C -0.3931(18) 0.178(2) 0.076(4) 0.23(2) Uani 1 1 d D U . . .
H31A H -0.406056 0.157028 0.111541 0.273 Uiso 1 1 calc R U . . .
H31B H -0.388385 0.159593 0.030742 0.273 Uiso 1 1 calc R U . . .
C32 C -0.419(2) 0.225(2) 0.059(5) 0.21(3) Uani 1 1 d D U . . .
H32A H -0.410602 0.249494 0.097136 0.251 Uiso 1 1 calc R U . . .
H32B H -0.414923 0.237870 0.009487 0.251 Uiso 1 1 calc R U . . .
C33 C -0.468(2) 0.208(3) 0.060(5) 0.24(3) Uani 1 1 d D U . . .
H33A H -0.488502 0.235172 0.049511 0.363 Uiso 1 1 calc R U . . .
H33B H -0.475364 0.183170 0.021960 0.363 Uiso 1 1 calc R U . . .
H33C H -0.471082 0.194687 0.108800 0.363 Uiso 1 1 calc R U . . .
C34 C -0.314(2) 0.266(2) 0.222(4) 0.194(18) Uani 1 1 d D U . . .
H34A H -0.333980 0.253792 0.257142 0.233 Uiso 1 1 calc R U . . .
H34B H -0.331545 0.289157 0.187923 0.233 Uiso 1 1 calc R U . . .
C35 C -0.273(2) 0.291(3) 0.264(4) 0.201(18) Uani 1 1 d D U . . .
H35A H -0.253718 0.303646 0.228187 0.241 Uiso 1 1 calc R U . . .
H35B H -0.254594 0.266656 0.295322 0.241 Uiso 1 1 calc R U . . .
C36 C -0.286(3) 0.3317(18) 0.314(2) 0.22(2) Uani 1 1 d D U . . .
H36A H -0.258338 0.346475 0.339831 0.329 Uiso 1 1 calc R U . . .
H36B H -0.302950 0.355887 0.283138 0.329 Uiso 1 1 calc R U . . .
H36C H -0.303825 0.318918 0.350234 0.329 Uiso 1 1 calc R U . . .
C37 C -0.0766(15) 0.228(3) 0.320(3) 0.19(2) Uani 1 1 d D U . . .
H37A H -0.053850 0.204296 0.339767 0.225 Uiso 1 1 calc R U . . .
H37B H -0.075115 0.256170 0.353470 0.225 Uiso 1 1 calc R U . . .
C38 C -0.0699(18) 0.244(3) 0.241(3) 0.19(3) Uani 1 1 d D U . . .
H38A H -0.081677 0.276151 0.228492 0.232 Uiso 1 1 calc R U . . .
H38B H -0.083755 0.220549 0.202779 0.232 Uiso 1 1 calc R U . . .
C39 C -0.0182(19) 0.242(4) 0.248(4) 0.25(4) Uani 1 1 d D U . . .
H39A H -0.005657 0.263392 0.288577 0.377 Uiso 1 1 calc R U . . .
H39B H -0.008157 0.252544 0.201735 0.377 Uiso 1 1 calc R U . . .
H39C H -0.007787 0.209170 0.259440 0.377 Uiso 1 1 calc R U . . .
C40 C -0.149(2) 0.2597(16) 0.449(3) 0.17(2) Uani 1 1 d D U . . .
H40A H -0.182181 0.261572 0.439718 0.205 Uiso 1 1 calc R U . . .
H40B H -0.136122 0.280560 0.413568 0.205 Uiso 1 1 calc R U . . .
C41 C -0.132(2) 0.2748(19) 0.530(3) 0.18(2) Uani 1 1 d D U . . .
H41A H -0.142722 0.307139 0.541382 0.217 Uiso 1 1 calc R U . . .
H41B H -0.140592 0.251395 0.566324 0.217 Uiso 1 1 calc R U . . .
C42 C -0.0811(18) 0.274(3) 0.526(4) 0.24(4) Uani 1 1 d D U . . .
H42A H -0.064962 0.283349 0.574617 0.353 Uiso 1 1 calc R U . . .
H42B H -0.071836 0.241969 0.513184 0.353 Uiso 1 1 calc R U . . .
H42C H -0.073943 0.297110 0.488512 0.353 Uiso 1 1 calc R U . . .
C43 C -0.1956(7) -0.0967(13) 0.0568(14) 0.097(6) Uani 1 1 d G . . . .
C44 C -0.1608(9) -0.0968(13) 0.1153(10) 0.097(6) Uani 1 1 d G . . . .
H44 H -0.167350 -0.096262 0.165019 0.117 Uiso 1 1 calc R U . . .
C45 C -0.1165(8) -0.0976(13) 0.1012(12) 0.097(6) Uani 1 1 d G . . . .
H45 H -0.092675 -0.097671 0.141261 0.117 Uiso 1 1 calc R U . . .
C46 C -0.1069(7) -0.0984(13) 0.0285(14) 0.097(6) Uani 1 1 d G . . . .
H46 H -0.076578 -0.098979 0.018892 0.117 Uiso 1 1 calc R U . . .
C47 C -0.1417(9) -0.0983(13) -0.0300(10) 0.097(6) Uani 1 1 d G . . . .
H47 H -0.135155 -0.098880 -0.079721 0.117 Uiso 1 1 calc R U . . .
C48 C -0.1860(8) -0.0975(13) -0.0159(12) 0.097(6) Uani 1 1 d G . . . .
H48 H -0.209830 -0.097471 -0.055965 0.117 Uiso 1 1 calc R U . . .
C49 C -0.2668(11) -0.1553(7) 0.0888(17) 0.098(6) Uani 1 1 d G . . . .
C50 C -0.3034(10) -0.1652(8) 0.1258(17) 0.098(6) Uani 1 1 d G . . . .
H50 H -0.319014 -0.139723 0.145873 0.117 Uiso 1 1 calc R U . . .
C51 C -0.3172(9) -0.2123(10) 0.1334(16) 0.098(6) Uani 1 1 d G . . . .
H51 H -0.342170 -0.219078 0.158692 0.117 Uiso 1 1 calc R U . . .
C52 C -0.2943(11) -0.2496(7) 0.1041(17) 0.098(6) Uani 1 1 d G . . . .
H52 H -0.303720 -0.281811 0.109281 0.117 Uiso 1 1 calc R U . . .
C53 C -0.2577(10) -0.2397(8) 0.0671(17) 0.098(6) Uani 1 1 d G . . . .
H53 H -0.242114 -0.265189 0.047051 0.117 Uiso 1 1 calc R U . . .
C54 C -0.2440(9) -0.1926(10) 0.0595(16) 0.098(6) Uani 1 1 d G . . . .
H54 H -0.218957 -0.185834 0.034231 0.117 Uiso 1 1 calc R U . . .
C55 C -0.2861(9) -0.0737(12) -0.0048(12) 0.099(6) Uani 1 1 d G . . . .
C56 C -0.3243(10) -0.0988(10) -0.0341(13) 0.099(6) Uani 1 1 d G . . . .
H56 H -0.332906 -0.126905 -0.010030 0.119 Uiso 1 1 calc R U . . .
C57 C -0.3500(8) -0.0828(11) -0.0987(14) 0.099(6) Uani 1 1 d G . . . .
H57 H -0.376146 -0.099972 -0.118682 0.119 Uiso 1 1 calc R U . . .
C58 C -0.3374(9) -0.0417(11) -0.1339(12) 0.099(6) Uani 1 1 d G . . . .
H58 H -0.354991 -0.030742 -0.178014 0.119 Uiso 1 1 calc R U . . .
C59 C -0.2992(10) -0.0166(10) -0.1046(13) 0.099(6) Uani 1 1 d G . . . .
H59 H -0.290596 0.011555 -0.128694 0.119 Uiso 1 1 calc R U . . .
C60 C -0.2735(8) -0.0325(12) -0.0401(14) 0.099(6) Uani 1 1 d G . . . .
H60 H -0.247356 -0.015377 -0.020042 0.119 Uiso 1 1 calc R U . . .
C61 C -0.4159(8) -0.0542(6) 0.0934(10) 0.047(7) Uani 1 1 d G . . . .
C62 C -0.4150(7) -0.0888(7) 0.1486(8) 0.049(7) Uani 1 1 d G . . . .
H62 H -0.404378 -0.080732 0.198590 0.059 Uiso 1 1 calc R U . . .
C63 C -0.4296(8) -0.1351(7) 0.1306(11) 0.067(10) Uani 1 1 d G . . . .
H63 H -0.429011 -0.158776 0.168374 0.080 Uiso 1 1 calc R U . . .
C64 C -0.4452(9) -0.1469(6) 0.0575(13) 0.079(11) Uani 1 1 d G . . . .
H64 H -0.455163 -0.178599 0.045200 0.094 Uiso 1 1 calc R U . . .
C65 C -0.4461(9) -0.1123(8) 0.0022(9) 0.074(10) Uani 1 1 d G . . . .
H65 H -0.456682 -0.120377 -0.047758 0.089 Uiso 1 1 calc R U . . .
C66 C -0.4314(9) -0.0660(7) 0.0202(9) 0.070(10) Uani 1 1 d G . . . .
H66 H -0.432049 -0.042332 -0.017543 0.084 Uiso 1 1 calc R U . . .
C67 C -0.3962(14) 0.0412(16) 0.038(2) 0.076(5) Uani 1 1 d . . . . .
C68 C -0.3566(14) 0.0508(15) 0.019(2) 0.076(5) Uani 1 1 d . . . . .
H68 H -0.330531 0.042367 0.052135 0.091 Uiso 1 1 calc R U . . .
C69 C -0.3520(14) 0.0718(15) -0.043(2) 0.076(5) Uani 1 1 d . . . . .
H69 H -0.324240 0.070074 -0.062746 0.091 Uiso 1 1 calc R U . . .
C70 C -0.3910(13) 0.0985(16) -0.084(2) 0.076(5) Uani 1 1 d . . . . .
H70 H -0.387352 0.122409 -0.120115 0.091 Uiso 1 1 calc R U . . .
C71 C -0.4319(14) 0.0861(15) -0.066(2) 0.076(5) Uani 1 1 d . . . . .
H71 H -0.458735 0.095936 -0.095744 0.091 Uiso 1 1 calc R U . . .
C72 C -0.4333(14) 0.0591(15) -0.004(2) 0.076(5) Uani 1 1 d . . . . .
H72 H -0.461905 0.052485 0.010768 0.091 Uiso 1 1 calc R U . . .
C73 C -0.4494(10) 0.0309(11) 0.1553(15) 0.042(5) Uani 1 1 d . . . . .
C74 C -0.4905(10) 0.0097(13) 0.1542(16) 0.049(6) Uani 1 1 d . . . . .
H74 H -0.493609 -0.022940 0.139387 0.058 Uiso 1 1 calc R U . . .
C75 C -0.5281(12) 0.0334(14) 0.1737(17) 0.058(7) Uani 1 1 d . . . . .
H75 H -0.556272 0.017512 0.169623 0.069 Uiso 1 1 calc R U . . .
C76 C -0.5243(13) 0.0788(15) 0.1983(17) 0.064(8) Uani 1 1 d . . . . .
H76 H -0.549883 0.094607 0.212387 0.076 Uiso 1 1 calc R U . . .
C77 C -0.4835(12) 0.1032(14) 0.2035(19) 0.062(8) Uani 1 1 d . . . . .
H77 H -0.481118 0.135311 0.220972 0.075 Uiso 1 1 calc R U . . .
C78 C -0.4475(13) 0.0803(14) 0.183(2) 0.074(10) Uani 1 1 d . . . . .
H78 H -0.419694 0.096951 0.187161 0.089 Uiso 1 1 calc R U . . .
C79 C -0.4499(11) -0.0267(11) 0.3693(16) 0.045(6) Uani 1 1 d . . . . .
C80 C -0.4452(12) -0.0718(14) 0.341(3) 0.077(12) Uani 1 1 d . . . . .
H80 H -0.416043 -0.085661 0.348762 0.092 Uiso 1 1 calc R U . . .
C81 C -0.4778(13) -0.0981(15) 0.303(2) 0.073(10) Uani 1 1 d . . . . .
H81 H -0.471987 -0.128839 0.283851 0.087 Uiso 1 1 calc R U . . .
C82 C -0.5213(12) -0.0777(13) 0.2936(17) 0.056(7) Uani 1 1 d . . . . .
H82 H -0.545634 -0.095010 0.267247 0.067 Uiso 1 1 calc R U . . .
C83 C -0.5287(11) -0.0332(13) 0.3220(15) 0.050(7) Uani 1 1 d . . . . .
H83 H -0.558200 -0.020313 0.315215 0.060 Uiso 1 1 calc R U . . .
C84 C -0.4937(10) -0.0064(11) 0.3606(15) 0.043(6) Uani 1 1 d . . . . .
H84 H -0.499118 0.024340 0.380231 0.051 Uiso 1 1 calc R U . . .
C85 C -0.4205(11) 0.0618(11) 0.4401(17) 0.047(7) Uani 1 1 d . . . . .
C86 C -0.4214(14) 0.0946(13) 0.3847(19) 0.071(12) Uani 1 1 d . . . . .
H86 H -0.413218 0.084880 0.338338 0.085 Uiso 1 1 calc R U . . .
C87 C -0.4335(15) 0.1404(14) 0.393(2) 0.079(13) Uani 1 1 d . . . . .
H87 H -0.431923 0.162656 0.354295 0.094 Uiso 1 1 calc R U . . .
C88 C -0.4485(16) 0.1561(12) 0.459(2) 0.076(12) Uani 1 1 d . . . . .
H88 H -0.458306 0.188137 0.464169 0.091 Uiso 1 1 calc R U . . .
C89 C -0.4485(12) 0.1244(11) 0.5149(19) 0.054(8) Uani 1 1 d . . . . .
H89 H -0.457465 0.134633 0.560545 0.065 Uiso 1 1 calc R U . . .
C90 C -0.4354(9) 0.0763(10) 0.5066(16) 0.035(6) Uani 1 1 d . . . . .
H90 H -0.436636 0.054015 0.545771 0.042 Uiso 1 1 calc R U . . .
C91 C -0.3978(10) -0.0302(10) 0.5114(16) 0.039(6) Uani 1 1 d . . . . .
C92 C -0.4342(11) -0.0555(12) 0.5341(15) 0.045(7) Uani 1 1 d . . . . .
H92 H -0.462887 -0.054872 0.504981 0.054 Uiso 1 1 calc R U . . .
C93 C -0.4272(13) -0.0811(12) 0.5997(17) 0.056(8) Uani 1 1 d . . . . .
H93 H -0.451080 -0.099980 0.613687 0.067 Uiso 1 1 calc R U . . .
C94 C -0.3880(12) -0.0803(14) 0.6442(16) 0.060(9) Uani 1 1 d . . . . .
H94 H -0.385004 -0.096273 0.690707 0.072 Uiso 1 1 calc R U . . .
C95 C -0.3517(13) -0.0560(15) 0.6222(18) 0.069(10) Uani 1 1 d . . . . .
H95 H -0.323365 -0.056859 0.652470 0.083 Uiso 1 1 calc R U . . .
C96 C -0.3567(11) -0.0297(13) 0.5538(17) 0.052(8) Uani 1 1 d . . . . .
H96 H -0.332217 -0.012420 0.538491 0.063 Uiso 1 1 calc R U . . .
C97 C -0.2955(9) 0.0873(10) 0.6085(12) 0.081(5) Uani 1 1 d G . . . .
C98 C -0.2813(8) 0.0517(10) 0.6597(14) 0.081(5) Uani 1 1 d G . . . .
H98 H -0.254219 0.034720 0.656085 0.097 Uiso 1 1 calc R U . . .
C99 C -0.3066(9) 0.0409(9) 0.7162(12) 0.081(5) Uani 1 1 d G . . . .
H99 H -0.296867 0.016567 0.751158 0.097 Uiso 1 1 calc R U . . .
C100 C -0.3462(9) 0.0658(10) 0.7214(11) 0.081(5) Uani 1 1 d G . . . .
H100 H -0.363491 0.058400 0.760010 0.097 Uiso 1 1 calc R U . . .
C101 C -0.3604(8) 0.1014(10) 0.6702(14) 0.081(5) Uani 1 1 d G . . . .
H101 H -0.387467 0.118387 0.673788 0.097 Uiso 1 1 calc R U . . .
C102 C -0.3351(9) 0.1122(9) 0.6137(12) 0.081(5) Uani 1 1 d G . . . .
H102 H -0.344819 0.136540 0.578714 0.097 Uiso 1 1 calc R U . . .
C103 C -0.2734(16) 0.1638(10) 0.508(2) 0.156(15) Uani 1 1 d G . . . .
C104 C -0.3133(15) 0.1684(10) 0.461(2) 0.153(18) Uani 1 1 d G . . . .
H104 H -0.329869 0.140579 0.443524 0.183 Uiso 1 1 calc R U . . .
C105 C -0.3289(15) 0.2136(13) 0.438(2) 0.187(19) Uani 1 1 d G . . . .
H105 H -0.356204 0.216711 0.404952 0.225 Uiso 1 1 calc R U . . .
C106 C -0.3047(18) 0.2542(9) 0.463(2) 0.21(3) Uani 1 1 d DG . . . .
H106 H -0.315406 0.285135 0.446950 0.257 Uiso 1 1 calc R U . . .
C107 C -0.2648(17) 0.2496(12) 0.510(2) 0.22(3) Uani 1 1 d G . . . .
H107 H -0.248272 0.277427 0.527521 0.259 Uiso 1 1 calc R U . . .
C108 C -0.2492(14) 0.2044(16) 0.533(2) 0.18(2) Uani 1 1 d G . . . .
H108 H -0.221937 0.201295 0.566094 0.218 Uiso 1 1 calc R U . . .
C109 C -0.2028(10) 0.108(2) 0.5910(19) 0.207(14) Uani 1 1 d G . . . .
C110 C -0.1971(11) 0.128(2) 0.662(2) 0.207(14) Uani 1 1 d G . . . .
H110 H -0.222440 0.139129 0.682681 0.248 Uiso 1 1 calc R U . . .
C111 C -0.1544(13) 0.131(2) 0.7013(16) 0.207(14) Uani 1 1 d G . . . .
H111 H -0.150504 0.145052 0.749497 0.248 Uiso 1 1 calc R U . . .
C112 C -0.1173(10) 0.115(2) 0.6704(19) 0.207(14) Uani 1 1 d G . . . .
H112 H -0.088142 0.117213 0.697491 0.248 Uiso 1 1 calc R U . . .
C113 C -0.1230(11) 0.0948(19) 0.600(2) 0.207(14) Uani 1 1 d G . . . .
H113 H -0.097715 0.083451 0.578669 0.248 Uiso 1 1 calc R U . . .
C114 C -0.1658(13) 0.091(2) 0.5601(17) 0.207(14) Uani 1 1 d G . . . .
H114 H -0.169650 0.077528 0.511851 0.248 Uiso 1 1 calc R U . . .
F1 F 0.5378(14) 0.3303(10) 0.3178(17) 0.158(11) Uani 1 1 d . U . . .
F2 F 0.5313(16) 0.2571(12) 0.3636(18) 0.176(11) Uani 1 1 d . U . . .
F3 F 0.5382(15) 0.2253(10) 0.255(2) 0.165(11) Uani 1 1 d . U . . .
F4 F 0.5906(15) 0.2746(17) 0.310(3) 0.229(14) Uani 1 1 d . U . . .
F5 F 0.4860(12) 0.2825(11) 0.263(2) 0.147(9) Uani 1 1 d . U . . .
F6 F 0.5412(15) 0.3001(12) 0.2046(19) 0.164(11) Uani 1 1 d . U . . .
F7 F 0.0453(18) 0.5771(14) 0.655(3) 0.274(18) Uani 1 1 d D U . . .
F8 F 0.0453(18) 0.6509(19) 0.7104(19) 0.236(16) Uani 1 1 d D U . . .
F9 F 0.0075(18) 0.612(2) 0.5528(18) 0.247(17) Uani 1 1 d D U . . .
F10 F 0.0119(18) 0.6809(13) 0.608(3) 0.234(15) Uani 1 1 d D U . . .
F11 F 0.0767(11) 0.639(2) 0.612(3) 0.261(17) Uani 1 1 d D U . . .
F12 F -0.0167(11) 0.619(2) 0.664(3) 0.278(18) Uani 1 1 d D U . . .
O1 O -0.0320(11) 0.0334(15) 0.378(2) 0.155(13) Uani 1 1 d D . . . .
O2 O -0.0387(11) -0.0579(14) 0.3862(17) 0.135(10) Uani 1 1 d D . . . .
O3 O -0.1492(11) -0.2239(13) 0.2514(19) 0.114(11) Uani 1 1 d D . . . .
O4 O -0.1347(12) -0.2119(14) 0.3932(19) 0.123(12) Uani 1 1 d D . . . .
O5 O -0.1381(12) -0.0759(18) 0.642(2) 0.179(12) Uani 1 1 d D U . . .
O6 O -0.1939(16) -0.1101(17) 0.6788(19) 0.156(12) Uani 1 1 d D U . . .
O7 O -0.3955(12) -0.1676(13) 0.428(2) 0.122(12) Uani 1 1 d D . . . .
O8 O -0.3308(14) -0.2246(10) 0.4165(19) 0.125(11) Uani 1 1 d D . . . .
O9 O -0.1007(13) 0.0472(15) 0.091(2) 0.153(13) Uani 1 1 d D . . . .
O10 O -0.1499(16) 0.1025(19) 0.014(2) 0.200(15) Uani 1 1 d D . . . .
O11 O -0.3542(14) 0.2038(16) 0.108(3) 0.189(14) Uani 1 1 d D U . . .
O12 O -0.2978(17) 0.2275(14) 0.181(3) 0.179(13) Uani 1 1 d D U . . .
O13 O -0.1206(13) 0.2078(13) 0.309(2) 0.137(13) Uani 1 1 d D . . . .
O14 O -0.1340(14) 0.2114(14) 0.4443(19) 0.136(13) Uani 1 1 d D . . . .
P1 P -0.0660(4) -0.0097(7) 0.3745(7) 0.115(5) Uani 1 1 d D . . . .
P2 P -0.1612(5) -0.1909(5) 0.3203(7) 0.094(4) Uani 1 1 d . . . . .
P3 P -0.1831(5) -0.0930(6) 0.6048(6) 0.105(5) Uani 1 1 d D . . . .
P4 P -0.3455(4) -0.1714(3) 0.4055(6) 0.065(3) Uani 1 1 d . . . . .
P5 P -0.1432(6) 0.0781(6) 0.0905(8) 0.119(5) Uani 1 1 d D . . . .
P6 P -0.3212(7) 0.1788(5) 0.1672(7) 0.117(5) Uani 1 1 d D . . . .
P7 P -0.1450(6) 0.1821(6) 0.3708(8) 0.109(4) Uani 1 1 d . . . . .
P8 P -0.2516(3) -0.0938(4) 0.0785(5) 0.066(3) Uani 1 1 d . . . . .
P9 P -0.4015(3) 0.0065(3) 0.1227(4) 0.0398(18) Uani 1 1 d . . . . .
P10 P -0.4034(3) 0.0012(3) 0.4235(4) 0.0386(17) Uani 1 1 d . . . . .
P11 P -0.2578(4) 0.1025(5) 0.5389(6) 0.082(4) Uani 1 1 d . . . . .
P12 P 0.5393(6) 0.2788(4) 0.2842(8) 0.108(4) Uani 1 1 d . U . . .
P13 P 0.0284(8) 0.6289(11) 0.6323(13) 0.179(8) Uani 1 1 d D U . . .
S1 S -0.0940(4) -0.0043(6) 0.2704(7) 0.111(5) Uani 1 1 d . . . . .
S2 S -0.1025(3) -0.0082(6) 0.4599(6) 0.093(4) Uani 1 1 d . . . . .
S3 S -0.2269(4) -0.1908(5) 0.3153(6) 0.090(4) Uani 1 1 d . . . . .
S4 S -0.1332(4) -0.1269(5) 0.3121(6) 0.083(3) Uani 1 1 d . . . . .
S5 S -0.1634(4) -0.1430(5) 0.5362(6) 0.093(4) Uani 1 1 d . . . . .
S6 S -0.2202(6) -0.0413(6) 0.5683(8) 0.123(5) Uani 1 1 d . U . . .
S7 S -0.3037(4) -0.1328(3) 0.4793(5) 0.063(2) Uani 1 1 d . . . . .
S8 S -0.3520(4) -0.1546(3) 0.2989(5) 0.062(2) Uani 1 1 d . . . . .
S9 S -0.1923(4) 0.0305(4) 0.1001(5) 0.083(3) Uani 1 1 d . . . . .
S10 S -0.1324(6) 0.1323(6) 0.1639(9) 0.130(6) Uani 1 1 d . . . . .
S11 S -0.2795(5) 0.1380(4) 0.1160(5) 0.084(4) Uani 1 1 d . . . . .
S12 S -0.3459(4) 0.1590(3) 0.2570(7) 0.083(3) Uani 1 1 d . . . . .
S13 S -0.2102(5) 0.1826(5) 0.3303(7) 0.101(4) Uani 1 1 d . . . . .
S14 S -0.1194(5) 0.1184(6) 0.4002(7) 0.112(4) Uani 1 1 d . . . . .

loop_
_atom_site_aniso_label
_atom_site_aniso_U_11
_atom_site_aniso_U_22
_atom_site_aniso_U_33
_atom_site_aniso_U_23
_atom_site_aniso_U_13
_atom_site_aniso_U_12
Ag1 0.0612(17) 0.0370(13) 0.0334(12) 0.0065(10) 0.0089(11) 0.0002(12)
Ag2 0.0595(17) 0.0597(16) 0.0289(11) 0.0144(11) 0.0115(11) -0.0032(13)
Ag3 0.0455(15) 0.0350(12) 0.0415(12) 0.0029(10) 0.0128(11) -0.0009(11)
Ag4 0.0458(15) 0.0569(15) 0.0293(11) 0.0102(10) 0.0083(10) 0.0096(12)
Ag5 0.0651(19) 0.0706(19) 0.0411(14) 0.0019(13) 0.0170(13) -0.0248(15)
Ag6 0.0405(14) 0.086(2) 0.0407(12) 0.0003(13) 0.0154(11) -0.0108(15)
Ag7 0.0409(15) 0.0711(18) 0.0397(13) 0.0077(12) 0.0090(11) 0.0128(13)
Ag8 0.0341(13) 0.090(2) 0.0357(12) 0.0045(13) -0.0006(10) -0.0061(15)
Ag9 0.161(4) 0.081(2) 0.065(2) 0.0099(18) 0.038(2) -0.037(2)
Ag10 0.084(3) 0.170(4) 0.103(3) -0.029(3) 0.048(2) -0.055(3)
Ag11 0.085(2) 0.074(2) 0.0662(18) 0.0171(16) 0.0203(17) 0.0204(18)
Ag12 0.058(2) 0.140(3) 0.0578(18) 0.0050(19) 0.0022(15) 0.025(2)
Au1 0.0340(6) 0.0455(6) 0.0228(4) 0.0051(5) 0.0064(4) -0.0023(6)
Au2 0.0458(8) 0.0568(8) 0.0297(6) -0.0004(5) 0.0112(5) 0.0013(6)
Au3 0.0394(6) 0.0490(7) 0.0273(5) 0.0032(5) 0.0040(5) 0.0023(6)
Au4 0.0366(6) 0.0389(6) 0.0290(5) 0.0034(5) 0.0095(4) -0.0008(6)
Au5 0.0534(8) 0.0577(8) 0.0275(6) -0.0018(5) 0.0093(6) -0.0128(7)
C1 0.13(3) 0.19(3) 0.16(3) 0.01(3) 0.00(2) -0.03(3)
C2 0.14(3) 0.18(3) 0.23(4) 0.03(3) 0.01(3) -0.04(2)
C3 0.24(7) 0.18(4) 0.28(7) 0.02(5) 0.04(6) -0.02(4)
C4 0.15(4) 0.21(3) 0.15(3) -0.03(3) 0.08(3) 0.02(3)
C5 0.16(4) 0.22(3) 0.18(4) -0.02(3) 0.05(3) 0.03(3)
C6 0.28(7) 0.24(6) 0.28(7) 0.02(5) 0.07(5) -0.01(5)
C7 0.15(3) 0.19(3) 0.20(4) -0.04(3) 0.08(3) 0.02(3)
C8 0.16(4) 0.21(3) 0.18(4) -0.04(3) 0.06(3) 0.06(3)
C9 0.31(8) 0.23(4) 0.32(7) 0.04(5) 0.07(6) 0.03(5)
C10 0.21(3) 0.17(3) 0.18(3) 0.04(3) 0.00(3) 0.02(3)
C11 0.22(4) 0.18(4) 0.19(3) 0.08(3) -0.01(3) 0.03(3)
C12 0.22(4) 0.31(8) 0.27(7) 0.04(6) 0.00(4) 0.04(5)
C13 0.229(17) 0.229(17) 0.230(17) 0.000(2) 0.030(3) 0.000(2)
C14 0.231(17) 0.231(17) 0.231(17) 0.000(2) 0.030(3) 0.000(2)
C15 0.241(19) 0.241(19) 0.240(19) 0.000(4) 0.033(5) 0.000(4)
C16 0.21(2) 0.21(3) 0.20(2) -0.001(16) 0.037(17) -0.002(17)
C17 0.20(3) 0.20(3) 0.21(3) 0.003(16) 0.032(19) -0.017(18)
C18 0.24(5) 0.25(4) 0.23(3) -0.03(3) 0.07(3) -0.04(4)
C19 0.16(3) 0.19(4) 0.15(3) 0.05(3) 0.01(2) -0.04(3)
C20 0.17(3) 0.16(4) 0.20(3) 0.02(3) 0.08(3) -0.02(3)
C21 0.19(5) 0.15(5) 0.19(3) -0.02(3) 0.04(3) -0.07(4)
C22 0.16(3) 0.11(3) 0.17(3) -0.01(2) 0.05(2) 0.01(2)
C23 0.20(3) 0.16(4) 0.20(4) 0.00(3) 0.02(3) -0.03(3)
C24 0.30(7) 0.30(8) 0.28(6) -0.08(6) -0.02(5) -0.08(6)
C25 0.19(3) 0.26(4) 0.23(4) 0.05(3) 0.10(2) 0.00(3)
C26 0.20(3) 0.27(4) 0.24(5) -0.01(3) 0.04(3) 0.01(3)
C27 0.30(4) 0.33(5) 0.33(6) -0.01(4) -0.01(3) -0.05(4)
C28 0.27(2) 0.27(2) 0.27(2) 0.000(2) 0.037(4) 0.000(2)
C29 0.28(2) 0.28(2) 0.28(2) 0.000(2) 0.037(4) 0.000(2)
C30 0.29(2) 0.29(2) 0.29(2) 0.000(4) 0.037(5) 0.000(4)
C31 0.23(3) 0.20(3) 0.25(4) -0.02(3) 0.01(3) 0.01(2)
C32 0.19(3) 0.22(4) 0.21(4) 0.03(3) 0.00(3) 0.00(3)
C33 0.20(3) 0.22(6) 0.29(7) 0.04(6) -0.02(5) -0.03(4)
C34 0.20(2) 0.190(19) 0.20(2) -0.001(10) 0.030(9) 0.004(9)
C35 0.20(2) 0.20(2) 0.20(2) -0.002(10) 0.024(9) 0.000(9)
C36 0.22(3) 0.21(3) 0.22(3) -0.013(18) 0.029(18) 0.004(18)
C37 0.19(3) 0.20(4) 0.18(3) 0.01(3) 0.05(2) -0.10(3)
C38 0.21(3) 0.19(4) 0.20(3) 0.03(3) 0.10(3) -0.06(3)
C39 0.21(4) 0.31(8) 0.25(6) 0.02(6) 0.11(4) -0.03(5)
C40 0.22(4) 0.15(3) 0.15(3) -0.01(2) 0.04(3) -0.01(3)
C41 0.20(4) 0.16(3) 0.17(3) -0.05(3) 0.03(3) 0.01(3)
C42 0.20(3) 0.28(7) 0.22(6) 0.00(6) 0.03(3) 0.01(4)
C43 0.080(11) 0.162(18) 0.054(10) 0.004(12) 0.024(8) 0.016(12)
C44 0.080(11) 0.162(18) 0.054(10) 0.004(12) 0.024(8) 0.016(12)
C45 0.080(11) 0.162(18) 0.054(10) 0.004(12) 0.024(8) 0.016(12)
C46 0.080(11) 0.162(18) 0.054(10) 0.004(12) 0.024(8) 0.016(12)
C47 0.080(11) 0.162(18) 0.054(10) 0.004(12) 0.024(8) 0.016(12)
C48 0.080(11) 0.162(18) 0.054(10) 0.004(12) 0.024(8) 0.016(12)
C49 0.125(17) 0.069(11) 0.103(14) -0.039(9) 0.029(12) -0.005(10)
C50 0.125(17) 0.069(11) 0.103(14) -0.039(9) 0.029(12) -0.005(10)
C51 0.125(17) 0.069(11) 0.103(14) -0.039(9) 0.029(12) -0.005(10)
C52 0.125(17) 0.069(11) 0.103(14) -0.039(9) 0.029(12) -0.005(10)
C53 0.125(17) 0.069(11) 0.103(14) -0.039(9) 0.029(12) -0.005(10)
C54 0.125(17) 0.069(11) 0.103(14) -0.039(9) 0.029(12) -0.005(10)
C55 0.099(13) 0.156(19) 0.036(9) 0.000(9) -0.013(9) 0.001(13)
C56 0.099(13) 0.156(19) 0.036(9) 0.000(9) -0.013(9) 0.001(13)
C57 0.099(13) 0.156(19) 0.036(9) 0.000(9) -0.013(9) 0.001(13)
C58 0.099(13) 0.156(19) 0.036(9) 0.000(9) -0.013(9) 0.001(13)
C59 0.099(13) 0.156(19) 0.036(9) 0.000(9) -0.013(9) 0.001(13)
C60 0.099(13) 0.156(19) 0.036(9) 0.000(9) -0.013(9) 0.001(13)
C61 0.053(19) 0.060(12) 0.031(11) -0.007(8) 0.009(11) -0.007(11)
C62 0.046(19) 0.062(14) 0.036(12) -0.001(9) -0.005(12) -0.019(12)
C63 0.08(3) 0.062(14) 0.063(14) -0.005(12) 0.012(15) -0.025(15)
C64 0.11(3) 0.045(15) 0.075(16) -0.025(11) -0.007(16) 0.012(17)
C65 0.10(3) 0.059(15) 0.061(15) -0.023(11) -0.015(17) 0.023(16)
C66 0.11(3) 0.054(14) 0.038(11) -0.008(11) -0.012(14) 0.023(16)
C67 0.072(11) 0.104(12) 0.051(9) 0.032(8) 0.000(7) -0.015(10)
C68 0.072(11) 0.104(12) 0.051(9) 0.032(8) 0.000(7) -0.015(10)
C69 0.072(11) 0.104(12) 0.051(9) 0.032(8) 0.000(7) -0.015(10)
C70 0.072(11) 0.104(12) 0.051(9) 0.032(8) 0.000(7) -0.015(10)
C71 0.072(11) 0.104(12) 0.051(9) 0.032(8) 0.000(7) -0.015(10)
C72 0.072(11) 0.104(12) 0.051(9) 0.032(8) 0.000(7) -0.015(10)
C73 0.038(11) 0.051(12) 0.032(13) 0.019(10) -0.008(10) 0.016(10)
C74 0.040(11) 0.072(16) 0.033(14) 0.006(13) 0.004(10) 0.007(10)
C75 0.048(13) 0.090(17) 0.038(16) 0.007(14) 0.013(13) 0.014(12)
C76 0.063(15) 0.093(17) 0.034(16) 0.003(14) 0.004(15) 0.020(14)
C77 0.062(15) 0.067(16) 0.053(19) 0.009(15) -0.008(14) 0.027(11)
C78 0.055(15) 0.063(15) 0.10(3) -0.009(17) 0.002(17) 0.010(12)
C79 0.041(11) 0.052(13) 0.044(13) -0.005(11) 0.021(9) 0.004(10)
C80 0.036(14) 0.063(15) 0.13(3) -0.037(18) 0.020(16) -0.001(11)
C81 0.056(15) 0.073(19) 0.09(2) -0.028(17) 0.022(15) -0.015(12)
C82 0.050(13) 0.084(17) 0.034(16) -0.016(12) 0.015(13) -0.018(13)
C83 0.045(13) 0.078(16) 0.030(14) -0.004(12) 0.020(11) -0.011(11)
C84 0.042(12) 0.048(15) 0.042(14) -0.010(12) 0.019(10) 0.003(9)
C85 0.06(2) 0.037(11) 0.047(13) 0.006(8) 0.022(13) 0.017(11)
C86 0.12(3) 0.056(14) 0.046(15) 0.017(12) 0.036(18) 0.034(17)
C87 0.12(3) 0.058(14) 0.065(17) 0.018(13) 0.03(2) 0.042(19)
C88 0.14(4) 0.021(13) 0.071(17) -0.006(11) 0.034(19) 0.006(16)
C89 0.07(2) 0.035(11) 0.059(15) -0.007(10) 0.019(16) 0.005(13)
C90 0.029(15) 0.030(10) 0.049(12) 0.004(9) 0.020(12) -0.006(11)
C91 0.039(11) 0.037(14) 0.043(12) 0.009(11) 0.010(8) 0.005(10)
C92 0.045(12) 0.066(18) 0.026(12) 0.016(12) 0.010(10) 0.001(12)
C93 0.074(16) 0.055(19) 0.038(13) 0.024(13) 0.008(11) 0.005(15)
C94 0.072(15) 0.09(2) 0.022(13) 0.014(13) 0.013(10) 0.009(15)
C95 0.068(16) 0.10(3) 0.036(14) 0.020(15) 0.005(12) 0.002(17)
C96 0.041(12) 0.07(2) 0.050(14) 0.018(13) 0.008(10) 0.002(13)
C97 0.090(12) 0.105(15) 0.048(9) -0.002(8) 0.006(9) -0.018(11)
C98 0.090(12) 0.105(15) 0.048(9) -0.002(8) 0.006(9) -0.018(11)
C99 0.090(12) 0.105(15) 0.048(9) -0.002(8) 0.006(9) -0.018(11)
C100 0.090(12) 0.105(15) 0.048(9) -0.002(8) 0.006(9) -0.018(11)
C101 0.090(12) 0.105(15) 0.048(9) -0.002(8) 0.006(9) -0.018(11)
C102 0.090(12) 0.105(15) 0.048(9) -0.002(8) 0.006(9) -0.018(11)
C103 0.31(5) 0.09(2) 0.09(3) -0.041(16) 0.13(3) -0.05(2)
C104 0.32(5) 0.046(17) 0.11(3) -0.03(2) 0.12(3) -0.01(2)
C105 0.40(6) 0.05(2) 0.15(4) 0.00(2) 0.19(3) 0.01(3)
C106 0.42(6) 0.06(2) 0.22(6) -0.01(3) 0.21(5) -0.01(3)
C107 0.41(7) 0.10(2) 0.19(5) -0.04(3) 0.22(4) -0.04(4)
C108 0.35(6) 0.09(3) 0.14(4) -0.06(3) 0.15(3) -0.07(3)
C109 0.114(17) 0.43(4) 0.082(16) -0.09(2) 0.014(12) -0.13(2)
C110 0.114(17) 0.43(4) 0.082(16) -0.09(2) 0.014(12) -0.13(2)
C111 0.114(17) 0.43(4) 0.082(16) -0.09(2) 0.014(12) -0.13(2)
C112 0.114(17) 0.43(4) 0.082(16) -0.09(2) 0.014(12) -0.13(2)
C113 0.114(17) 0.43(4) 0.082(16) -0.09(2) 0.014(12) -0.13(2)
C114 0.114(17) 0.43(4) 0.082(16) -0.09(2) 0.014(12) -0.13(2)
F1 0.26(3) 0.072(11) 0.114(17) -0.019(11) -0.07(2) 0.036(15)
F2 0.30(3) 0.114(19) 0.114(14) 0.027(14) 0.013(17) 0.07(2)
F3 0.27(3) 0.061(10) 0.16(2) -0.022(12) 0.01(2) 0.049(15)
F4 0.159(14) 0.18(3) 0.32(4) 0.03(3) -0.044(17) 0.033(17)
F5 0.157(13) 0.096(18) 0.18(2) 0.014(18) -0.020(14) 0.020(13)
F6 0.26(3) 0.105(18) 0.127(14) 0.013(13) 0.042(18) 0.04(2)
F7 0.31(4) 0.23(2) 0.28(4) 0.01(2) 0.03(3) 0.00(2)
F8 0.23(3) 0.29(4) 0.18(2) -0.03(2) -0.03(2) 0.02(3)
F9 0.25(3) 0.31(4) 0.18(2) -0.05(2) 0.02(2) -0.05(3)
F10 0.25(3) 0.25(2) 0.19(3) 0.00(2) 0.00(3) 0.02(2)
F11 0.166(19) 0.31(4) 0.32(4) -0.03(3) 0.08(2) -0.04(2)
F12 0.20(2) 0.40(4) 0.25(3) 0.00(3) 0.08(2) -0.07(2)
O1 0.07(2) 0.26(3) 0.15(3) -0.04(3) 0.06(2) -0.042(19)
O2 0.08(2) 0.26(2) 0.070(19) -0.02(2) 0.013(16) 0.024(18)
O3 0.10(2) 0.12(2) 0.125(17) -0.037(18) 0.018(17) 0.029(19)
O4 0.13(3) 0.14(3) 0.104(15) 0.020(17) 0.024(17) 0.07(2)
O5 0.120(14) 0.214(18) 0.194(19) 0.016(15) -0.009(12) 0.017(14)
O6 0.192(19) 0.18(2) 0.102(14) 0.017(14) 0.045(14) 0.022(15)
O7 0.093(17) 0.13(3) 0.15(3) 0.05(2) 0.025(18) 0.013(17)
O8 0.20(3) 0.053(12) 0.13(2) 0.038(14) 0.03(2) 0.036(15)
O9 0.19(3) 0.17(3) 0.12(3) -0.01(2) 0.09(2) -0.01(2)
O10 0.23(3) 0.22(3) 0.176(19) 0.093(17) 0.135(19) 0.00(3)
O11 0.206(19) 0.19(2) 0.170(19) 0.046(16) 0.005(14) 0.023(15)
O12 0.22(2) 0.143(15) 0.18(2) 0.016(15) 0.046(14) -0.016(14)
O13 0.19(3) 0.10(2) 0.14(2) -0.031(18) 0.08(2) -0.08(2)
O14 0.16(3) 0.14(2) 0.113(17) -0.031(17) 0.02(2) -0.04(2)
P1 0.040(6) 0.226(17) 0.084(7) -0.025(10) 0.022(5) -0.017(8)
P2 0.084(8) 0.117(9) 0.082(8) -0.010(7) 0.009(7) 0.039(7)
P3 0.088(8) 0.176(13) 0.050(6) 0.008(7) 0.004(6) 0.057(9)
P4 0.091(7) 0.038(5) 0.067(6) 0.011(4) 0.011(5) 0.000(5)
P5 0.135(12) 0.146(13) 0.089(9) -0.005(8) 0.064(9) -0.047(9)
P6 0.223(16) 0.064(7) 0.074(8) 0.027(6) 0.059(9) 0.042(8)
P7 0.128(10) 0.110(9) 0.097(9) -0.020(7) 0.048(8) -0.053(8)
P8 0.056(6) 0.106(9) 0.036(5) -0.002(5) 0.010(4) 0.023(6)
P9 0.038(4) 0.053(5) 0.028(3) 0.004(3) 0.003(3) 0.004(4)
P10 0.051(5) 0.037(4) 0.030(3) 0.002(3) 0.014(3) 0.001(4)
P11 0.104(9) 0.097(9) 0.052(6) -0.032(6) 0.031(6) -0.059(7)
P12 0.155(11) 0.052(6) 0.108(9) 0.004(6) -0.019(9) 0.017(8)
P13 0.152(15) 0.225(18) 0.161(14) -0.004(14) 0.026(12) -0.031(14)
S1 0.062(7) 0.203(16) 0.077(6) -0.019(9) 0.040(6) -0.018(9)
S2 0.035(5) 0.178(13) 0.065(6) -0.011(8) 0.002(4) 0.001(7)
S3 0.083(7) 0.116(10) 0.075(7) -0.009(7) 0.019(6) 0.028(7)
S4 0.057(6) 0.135(9) 0.057(6) -0.003(6) 0.008(5) 0.035(6)
S5 0.077(8) 0.146(11) 0.056(6) 0.016(6) 0.008(6) 0.039(8)
S6 0.132(8) 0.129(8) 0.095(7) -0.018(6) -0.027(7) 0.036(7)
S7 0.082(7) 0.052(5) 0.058(5) 0.011(4) 0.018(5) 0.003(5)
S8 0.076(7) 0.039(5) 0.072(5) 0.005(4) 0.009(5) -0.008(5)
S9 0.108(9) 0.100(8) 0.049(5) -0.003(5) 0.044(6) -0.012(7)
S10 0.149(14) 0.140(13) 0.115(11) -0.020(9) 0.076(11) -0.060(11)
S11 0.149(11) 0.061(6) 0.047(5) 0.010(5) 0.026(6) 0.008(7)
S12 0.114(10) 0.040(5) 0.103(8) 0.022(5) 0.042(7) 0.018(6)
S13 0.133(10) 0.102(9) 0.075(8) -0.012(7) 0.037(7) -0.038(8)
S14 0.124(11) 0.132(10) 0.084(9) -0.012(8) 0.023(8) -0.046(8)

loop_
_atom_type_symbol
_atom_type_description
_atom_type_scat_dispersion_real
_atom_type_scat_dispersion_imag
_atom_type_scat_source
C C 0.0033 0.0016 'International Tables Vol C Tables 4.2.6.8 and 6.1.1.4'
H H 0.0000 0.0000 'International Tables Vol C Tables 4.2.6.8 and 6.1.1.4'
Ag Ag -0.8971 1.1015 'International Tables Vol C Tables 4.2.6.8 and 6.1.1.4'
Au Au -2.0133 8.8022 'International Tables Vol C Tables 4.2.6.8 and 6.1.1.4'
F F 0.0171 0.0103 'International Tables Vol C Tables 4.2.6.8 and 6.1.1.4'
O O 0.0106 0.0060 'International Tables Vol C Tables 4.2.6.8 and 6.1.1.4'
P P 0.1023 0.0942 'International Tables Vol C Tables 4.2.6.8 and 6.1.1.4'
S S 0.1246 0.1234 'International Tables Vol C Tables 4.2.6.8 and 6.1.1.4'

loop_
_geom_angle_atom_site_label_1
_geom_angle_atom_site_label_2
_geom_angle_atom_site_label_3
_geom_angle
_geom_angle_site_symmetry_1
_geom_angle_site_symmetry_3
_geom_angle_publ_flag
S12 Ag1 Au1 167.0(3) . . ?
S12 Ag1 Ag2 107.6(3) . . ?
Au1 Ag1 Ag2 60.64(7) . . ?
S12 Ag1 Ag5 120.6(3) . . ?
Au1 Ag1 Ag5 60.88(8) . . ?
Ag2 Ag1 Ag5 62.51(9) . . ?
S12 Ag1 Au3 112.7(3) . . ?
Au1 Ag1 Au3 57.83(6) . . ?
Ag2 Ag1 Au3 61.59(7) . . ?
Ag5 Ag1 Au3 110.75(10) . . ?
S12 Ag1 Au5 134.9(3) . . ?
Au1 Ag1 Au5 57.84(6) . . ?
Ag2 Ag1 Au5 109.11(10) . . ?
Ag5 Ag1 Au5 59.14(7) . . ?
Au3 Ag1 Au5 107.24(8) . . ?
S12 Ag1 Au4 128.8(3) . . ?
Au1 Ag1 Au4 56.70(5) . . ?
Ag2 Ag1 Au4 109.65(9) . . ?
Ag5 Ag1 Au4 107.37(9) . . ?
Au3 Ag1 Au4 60.18(6) . . ?
Au5 Ag1 Au4 58.38(5) . . ?
S11 Ag2 S9 99.7(4) . . ?
S11 Ag2 Au1 145.3(3) . . ?
S9 Ag2 Au1 113.8(3) . . ?
S11 Ag2 Ag1 87.7(3) . . ?
S9 Ag2 Ag1 165.6(3) . . ?
Au1 Ag2 Ag1 57.64(7) . . ?
S11 Ag2 Ag6 143.4(3) . . ?
S9 Ag2 Ag6 58.9(3) . . ?
Au1 Ag2 Ag6 59.02(7) . . ?
Ag1 Ag2 Ag6 108.11(10) . . ?
S11 Ag2 Au3 109.9(3) . . ?
S9 Ag2 Au3 127.4(3) . . ?
Au1 Ag2 Au3 56.34(5) . . ?
Ag1 Ag2 Au3 59.79(7) . . ?
Ag6 Ag2 Au3 106.54(9) . . ?
S11 Ag2 Au2 149.1(3) . . ?
S9 Ag2 Au2 74.6(3) . . ?
Au1 Ag2 Au2 55.67(5) . . ?
Ag1 Ag2 Au2 105.20(9) . . ?
Ag6 Ag2 Au2 59.36(8) . . ?
Au3 Ag2 Au2 57.60(6) . . ?
S11 Ag2 Ag5 104.2(3) . . ?
S9 Ag2 Ag5 106.6(3) . . ?
Au1 Ag2 Ag5 58.82(7) . . ?
Ag1 Ag2 Ag5 59.30(9) . . ?
Ag6 Ag2 Ag5 61.18(9) . . ?
Au3 Ag2 Ag5 106.84(8) . . ?
Au2 Ag2 Ag5 106.61(9) . . ?
S11 Ag2 Ag9 52.7(3) . . ?
S9 Ag2 Ag9 87.2(3) . . ?
Au1 Ag2 Ag9 117.89(11) . . ?
Ag1 Ag2 Ag9 87.48(11) . . ?
Ag6 Ag2 Ag9 94.24(13) . . ?
Au3 Ag2 Ag9 145.12(13) . . ?
Au2 Ag2 Ag9 153.00(14) . . ?
Ag5 Ag2 Ag9 59.21(10) . . ?
S8 Ag3 Au1 174.8(3) . . ?
S8 Ag3 Ag4 117.4(3) . . ?
Au1 Ag3 Ag4 60.09(7) . . ?
S8 Ag3 Ag7 123.0(3) . . ?
Au1 Ag3 Ag7 60.63(8) . . ?
Ag4 Ag3 Ag7 62.44(8) . . ?
S8 Ag3 Au2 127.2(3) . . ?
Au1 Ag3 Au2 57.44(5) . . ?
Ag4 Ag3 Au2 108.68(9) . . ?
Ag7 Ag3 Au2 59.35(7) . . ?
S8 Ag3 Au4 117.6(3) . . ?
Au1 Ag3 Au4 57.31(5) . . ?
Ag4 Ag3 Au4 61.60(7) . . ?
Ag7 Ag3 Au4 110.41(10) . . ?
Au2 Ag3 Au4 105.90(8) . . ?
S8 Ag3 Au3 123.0(3) . . ?
Au1 Ag3 Au3 56.24(5) . . ?
Ag4 Ag3 Au3 108.72(9) . . ?
Ag7 Ag3 Au3 106.75(9) . . ?
Au2 Ag3 Au3 57.60(5) . . ?
Au4 Ag3 Au3 59.30(5) . . ?
S6 Ag4 S7 92.0(5) . . ?
S6 Ag4 Au1 132.4(4) . . ?
S7 Ag4 Au1 135.5(2) . . ?
S6 Ag4 Ag3 169.6(4) . . ?
S7 Ag4 Ag3 78.2(2) . . ?
Au1 Ag4 Ag3 57.69(6) . . ?
S6 Ag4 Ag8 82.0(4) . . ?
S7 Ag4 Ag8 154.6(2) . . ?
Au1 Ag4 Ag8 56.83(7) . . ?
Ag3 Ag4 Ag8 105.40(9) . . ?
S6 Ag4 Au5 83.7(4) . . ?
S7 Ag4 Au5 144.0(2) . . ?
Au1 Ag4 Au5 56.72(6) . . ?
Ag3 Ag4 Au5 106.29(9) . . ?
Ag8 Ag4 Au5 60.19(8) . . ?
S6 Ag4 Ag11 91.1(4) . . ?
S7 Ag4 Ag11 51.3(2) . . ?
Au1 Ag4 Ag11 119.15(10) . . ?
Ag3 Ag4 Ag11 80.11(10) . . ?
Ag8 Ag4 Ag11 103.86(11) . . ?
Au5 Ag4 Ag11 163.70(12) . . ?
S6 Ag4 Au4 126.0(4) . . ?
S7 Ag4 Au4 98.4(2) . . ?
Au1 Ag4 Au4 56.00(5) . . ?
Ag3 Ag4 Au4 59.79(7) . . ?
Ag8 Ag4 Au4 105.19(9) . . ?
Au5 Ag4 Au4 58.03(6) . . ?
Ag11 Ag4 Au4 135.26(12) . . ?
S6 Ag4 Ag7 121.8(4) . . ?
S7 Ag4 Ag7 105.2(2) . . ?
Au1 Ag4 Ag7 58.58(7) . . ?
Ag3 Ag4 Ag7 58.81(8) . . ?
Ag8 Ag4 Ag7 59.16(9) . . ?
Au5 Ag4 Ag7 107.40(9) . . ?
Ag11 Ag4 Ag7 62.56(9) . . ?
Au4 Ag4 Ag7 106.17(8) . . ?
S13 Ag5 Ag8 148.6(3) . . ?
S13 Ag5 Au1 146.6(4) . . ?
Ag8 Ag5 Au1 57.18(8) . . ?
S13 Ag5 Au5 109.3(3) . . ?
Ag8 Ag5 Au5 61.89(8) . . ?
Au1 Ag5 Au5 57.09(6) . . ?
S13 Ag5 Ag1 89.6(4) . . ?
Ag8 Ag5 Ag1 108.09(10) . . ?
Au1 Ag5 Ag1 56.95(7) . . ?
Au5 Ag5 Ag1 60.55(7) . . ?
S13 Ag5 S14 73.9(5) . . ?
Ag8 Ag5 S14 81.2(3) . . ?
Au1 Ag5 S14 138.0(3) . . ?
Au5 Ag5 S14 110.1(3) . . ?
Ag1 Ag5 S14 157.6(3) . . ?
S13 Ag5 Ag9 53.0(3) . . ?
Ag8 Ag5 Ag9 149.43(14) . . ?
Au1 Ag5 Ag9 118.60(12) . . ?
Au5 Ag5 Ag9 145.46(15) . . ?
Ag1 Ag5 Ag9 87.81(13) . . ?
S14 Ag5 Ag9 93.9(3) . . ?
S13 Ag5 Ag6 143.2(3) . . ?
Ag8 Ag5 Ag6 58.21(9) . . ?
Au1 Ag5 Ag6 57.46(7) . . ?
Au5 Ag5 Ag6 107.17(10) . . ?
Ag1 Ag5 Ag6 104.37(11) . . ?
S14 Ag5 Ag6 97.8(3) . . ?
Ag9 Ag5 Ag6 93.07(11) . . ?
S13 Ag5 Ag2 106.4(3) . . ?
Ag8 Ag5 Ag2 104.96(11) . . ?
Au1 Ag5 Ag2 57.88(7) . . ?
Au5 Ag5 Ag2 106.80(10) . . ?
Ag1 Ag5 Ag2 58.19(8) . . ?
S14 Ag5 Ag2 140.6(3) . . ?
Ag9 Ag5 Ag2 60.87(10) . . ?
Ag6 Ag5 Ag2 57.61(9) . . ?
S13 Ag5 Ag10 94.0(3) . . ?
Ag8 Ag5 Ag10 83.05(14) . . ?
Au1 Ag5 Ag10 114.81(13) . . ?
Au5 Ag5 Ag10 142.86(15) . . ?
Ag1 Ag5 Ag10 150.77(13) . . ?
S14 Ag5 Ag10 48.3(3) . . ?
Ag9 Ag5 Ag10 71.66(15) . . ?
Ag6 Ag5 Ag10 57.83(11) . . ?
Ag2 Ag5 Ag10 93.12(12) . . ?
S1 Ag6 S9 101.0(4) . . ?
S1 Ag6 Au1 146.1(3) . . ?
S9 Ag6 Au1 112.8(3) . . ?
S1 Ag6 Ag8 88.6(3) . . ?
S9 Ag6 Ag8 163.6(3) . . ?
Au1 Ag6 Ag8 57.85(7) . . ?
S1 Ag6 Ag2 147.5(4) . . ?
S9 Ag6 Ag2 57.2(3) . . ?
Au1 Ag6 Ag2 59.67(7) . . ?
Ag8 Ag6 Ag2 108.21(11) . . ?
S1 Ag6 Au2 140.9(4) . . ?
S9 Ag6 Au2 75.2(3) . . ?
Au1 Ag6 Au2 56.77(6) . . ?
Ag8 Ag6 Au2 105.71(9) . . ?
Ag2 Ag6 Au2 62.14(8) . . ?
S1 Ag6 Ag10 54.1(4) . . ?
S9 Ag6 Ag10 89.0(3) . . ?
Au1 Ag6 Ag10 120.99(13) . . ?
Ag8 Ag6 Ag10 85.85(12) . . ?
Ag2 Ag6 Ag10 98.45(15) . . ?
Au2 Ag6 Ag10 159.52(15) . . ?
S1 Ag6 Ag7 102.4(4) . . ?
S9 Ag6 Ag7 129.0(3) . . ?
Au1 Ag6 Ag7 58.79(7) . . ?
Ag8 Ag6 Ag7 60.23(9) . . ?
Ag2 Ag6 Ag7 110.08(10) . . ?
Au2 Ag6 Ag7 58.35(7) . . ?
Ag10 Ag6 Ag7 140.70(14) . . ?
S1 Ag6 Ag5 109.7(4) . . ?
S9 Ag6 Ag5 105.3(3) . . ?
Au1 Ag6 Ag5 59.02(7) . . ?
Ag8 Ag6 Ag5 58.63(9) . . ?
Ag2 Ag6 Ag5 61.21(10) . . ?
Au2 Ag6 Ag5 108.73(10) . . ?
Ag10 Ag6 Ag5 62.50(11) . . ?
Ag7 Ag6 Ag5 108.31(10) . . ?
S4 Ag7 Au1 148.4(3) . . ?
S4 Ag7 Au2 119.7(2) . . ?
Au1 Ag7 Au2 56.95(6) . . ?
S4 Ag7 Ag3 152.9(3) . . ?
Au1 Ag7 Ag3 57.41(7) . . ?
Au2 Ag7 Ag3 60.83(7) . . ?
S4 Ag7 Ag8 100.3(3) . . ?
Au1 Ag7 Ag8 56.73(8) . . ?
Au2 Ag7 Ag8 104.90(10) . . ?
Ag3 Ag7 Ag8 105.66(10) . . ?
S4 Ag7 Ag6 92.3(3) . . ?
Au1 Ag7 Ag6 57.90(8) . . ?
Au2 Ag7 Ag6 59.74(7) . . ?
Ag3 Ag7 Ag6 108.01(10) . . ?
Ag8 Ag7 Ag6 57.81(9) . . ?
S4 Ag7 Ag4 133.0(2) . . ?
Au1 Ag7 Ag4 57.81(7) . . ?
Au2 Ag7 Ag4 106.94(9) . . ?
Ag3 Ag7 Ag4 58.75(8) . . ?
Ag8 Ag7 Ag4 59.56(8) . . ?
Ag6 Ag7 Ag4 106.57(11) . . ?
S4 Ag7 Ag12 53.6(2) . . ?
Au1 Ag7 Ag12 115.54(12) . . ?
Au2 Ag7 Ag12 157.33(13) . . ?
Ag3 Ag7 Ag12 136.57(11) . . ?
Ag8 Ag7 Ag12 60.06(11) . . ?
Ag6 Ag7 Ag12 97.77(12) . . ?
Ag4 Ag7 Ag12 80.92(10) . . ?
S4 Ag7 Ag11 89.6(3) . . ?
Au1 Ag7 Ag11 114.30(10) . . ?
Au2 Ag7 Ag11 135.70(12) . . ?
Ag3 Ag7 Ag11 77.97(10) . . ?
Ag8 Ag7 Ag11 101.05(11) . . ?
Ag6 Ag7 Ag11 158.77(13) . . ?
Ag4 Ag7 Ag11 58.30(9) . . ?
Ag12 Ag7 Ag11 66.68(11) . . ?
S2 Ag8 Au1 166.2(3) . . ?
S2 Ag8 Ag6 106.7(3) . . ?
Au1 Ag8 Ag6 60.49(7) . . ?
S2 Ag8 Ag5 119.1(4) . . ?
Au1 Ag8 Ag5 61.46(8) . . ?
Ag6 Ag8 Ag5 63.15(10) . . ?
S2 Ag8 Ag7 110.5(4) . . ?
Au1 Ag8 Ag7 60.20(7) . . ?
Ag6 Ag8 Ag7 61.96(9) . . ?
Ag5 Ag8 Ag7 113.33(10) . . ?
S2 Ag8 Ag4 127.1(3) . . ?
Au1 Ag8 Ag4 59.49(7) . . ?
Ag6 Ag8 Ag4 111.29(10) . . ?
Ag5 Ag8 Ag4 110.49(11) . . ?
Ag7 Ag8 Ag4 61.29(9) . . ?
S2 Ag8 Au5 135.8(3) . . ?
Au1 Ag8 Au5 57.44(6) . . ?
Ag6 Ag8 Au5 108.85(10) . . ?
Ag5 Ag8 Au5 59.11(8) . . ?
Ag7 Ag8 Au5 108.93(9) . . ?
Ag4 Ag8 Au5 59.99(7) . . ?
S2 Ag8 Ag12 54.7(4) . . ?
Au1 Ag8 Ag12 120.10(13) . . ?
Ag6 Ag8 Ag12 101.38(12) . . ?
Ag5 Ag8 Ag12 162.33(12) . . ?
Ag7 Ag8 Ag12 61.28(10) . . ?
Ag4 Ag8 Ag12 82.36(11) . . ?
Au5 Ag8 Ag12 138.00(12) . . ?
S11 Ag9 S13 120.4(5) . . ?
S11 Ag9 S10 121.9(5) . . ?
S13 Ag9 S10 117.4(5) . . ?
S11 Ag9 Ag5 106.3(3) . . ?
S13 Ag9 Ag5 56.8(3) . . ?
S10 Ag9 Ag5 99.8(4) . . ?
S11 Ag9 Ag2 54.5(3) . . ?
S13 Ag9 Ag2 108.8(3) . . ?
S10 Ag9 Ag2 101.7(4) . . ?
Ag5 Ag9 Ag2 59.92(9) . . ?
S14 Ag10 S10 120.1(6) . . ?
S14 Ag10 S1 118.5(5) . . ?
S10 Ag10 S1 121.4(5) . . ?
S14 Ag10 Ag6 112.1(3) . . ?
S10 Ag10 Ag6 102.1(4) . . ?
S1 Ag10 Ag6 55.9(3) . . ?
S14 Ag10 Ag5 63.6(4) . . ?
S10 Ag10 Ag5 98.0(4) . . ?
S1 Ag10 Ag5 108.8(3) . . ?
Ag6 Ag10 Ag5 59.67(10) . . ?
S7 Ag11 S3 121.0(4) . . ?
S7 Ag11 S5 114.9(4) . . ?
S3 Ag11 S5 123.8(4) . . ?
S7 Ag11 Ag4 60.3(2) . . ?
S3 Ag11 Ag4 116.7(3) . . ?
S5 Ag11 Ag4 95.5(3) . . ?
S7 Ag11 Ag7 109.8(2) . . ?
S3 Ag11 Ag7 64.5(3) . . ?
S5 Ag11 Ag7 102.9(3) . . ?
Ag4 Ag11 Ag7 59.14(9) . . ?
S7 Ag11 Ag12 131.8(3) . . ?
S3 Ag11 Ag12 95.0(3) . . ?
S5 Ag11 Ag12 47.7(3) . . ?
Ag4 Ag11 Ag12 75.79(11) . . ?
Ag7 Ag11 Ag12 55.44(9) . . ?
S5 Ag12 S2 126.7(4) . . ?
S5 Ag12 S4 118.0(5) . . ?
S2 Ag12 S4 115.0(4) . . ?
S5 Ag12 Ag8 118.8(3) . . ?
S2 Ag12 Ag8 53.1(3) . . ?
S4 Ag12 Ag8 100.8(3) . . ?
S5 Ag12 Ag7 106.4(3) . . ?
S2 Ag12 Ag7 106.7(3) . . ?
S4 Ag12 Ag7 55.8(2) . . ?
Ag8 Ag12 Ag7 58.65(9) . . ?
S5 Ag12 Ag11 48.8(3) . . ?
S2 Ag12 Ag11 143.1(3) . . ?
S4 Ag12 Ag11 85.2(3) . . ?
Ag8 Ag12 Ag11 94.43(11) . . ?
Ag7 Ag12 Ag11 57.88(10) . . ?
Au4 Au1 Au2 117.29(5) . . ?
Au4 Au1 Au3 65.27(4) . . ?
Au2 Au1 Au3 63.27(4) . . ?
Au4 Au1 Au5 63.31(4) . . ?
Au2 Au1 Au5 179.34(6) . . ?
Au3 Au1 Au5 117.37(6) . . ?
Au4 Au1 Ag8 118.27(6) . . ?
Au2 Au1 Ag8 114.30(7) . . ?
Au3 Au1 Ag8 176.39(7) . . ?
Au5 Au1 Ag8 65.04(7) . . ?
Au4 Au1 Ag1 65.67(6) . . ?
Au2 Au1 Ag1 116.46(6) . . ?
Au3 Au1 Ag1 63.88(6) . . ?
Au5 Au1 Ag1 63.98(6) . . ?
Ag8 Au1 Ag1 116.37(9) . . ?
Au4 Au1 Ag3 64.37(6) . . ?
Au2 Au1 Ag3 64.24(6) . . ?
Au3 Au1 Ag3 67.03(6) . . ?
Au5 Au1 Ag3 116.05(6) . . ?
Ag8 Au1 Ag3 114.75(9) . . ?
Ag1 Au1 Ag3 120.36(8) . . ?
Au4 Au1 Ag6 179.07(8) . . ?
Au2 Au1 Ag6 63.32(6) . . ?
Au3 Au1 Ag6 114.78(6) . . ?
Au5 Au1 Ag6 116.09(7) . . ?
Ag8 Au1 Ag6 61.67(7) . . ?
Ag1 Au1 Ag6 113.47(9) . . ?
Ag3 Au1 Ag6 116.53(9) . . ?
Au4 Au1 Ag4 64.71(6) . . ?
Au2 Au1 Ag4 116.06(7) . . ?
Au3 Au1 Ag4 119.60(7) . . ?
Au5 Au1 Ag4 63.83(6) . . ?
Ag8 Au1 Ag4 63.68(8) . . ?
Ag1 Au1 Ag4 119.31(8) . . ?
Ag3 Au1 Ag4 62.22(7) . . ?
Ag6 Au1 Ag4 115.78(8) . . ?
Au4 Au1 Ag2 118.17(7) . . ?
Au2 Au1 Ag2 65.02(6) . . ?
Au3 Au1 Ag2 63.98(6) . . ?
Au5 Au1 Ag2 115.05(7) . . ?
Ag8 Au1 Ag2 112.74(8) . . ?
Ag1 Au1 Ag2 61.73(7) . . ?
Ag3 Au1 Ag2 120.63(8) . . ?
Ag6 Au1 Ag2 61.32(8) . . ?
Ag4 Au1 Ag2 176.42(9) . . ?
Au4 Au1 Ag7 117.55(7) . . ?
Au2 Au1 Ag7 61.95(6) . . ?
Au3 Au1 Ag7 116.46(7) . . ?
Au5 Au1 Ag7 117.59(7) . . ?
Ag8 Au1 Ag7 63.07(9) . . ?
Ag1 Au1 Ag7 176.73(8) . . ?
Ag3 Au1 Ag7 61.96(8) . . ?
Ag6 Au1 Ag7 63.32(8) . . ?
Ag4 Au1 Ag7 63.60(7) . . ?
Ag2 Au1 Ag7 115.27(8) . . ?
Au4 Au1 Ag5 115.59(7) . . ?
Au2 Au1 Ag5 118.20(7) . . ?
Au3 Au1 Ag5 116.94(8) . . ?
Au5 Au1 Ag5 61.47(6) . . ?
Ag8 Au1 Ag5 61.36(9) . . ?
Ag1 Au1 Ag5 62.17(9) . . ?
Ag3 Au1 Ag5 175.84(9) . . ?
Ag6 Au1 Ag5 63.52(9) . . ?
Ag4 Au1 Ag5 113.80(8) . . ?
Ag2 Au1 Ag5 63.30(8) . . ?
Ag7 Au1 Ag5 115.68(9) . . ?
P8 Au2 Au1 174.4(3) . . ?
P8 Au2 Au3 127.0(3) . . ?
Au1 Au2 Au3 58.56(4) . . ?
P8 Au2 Ag7 113.8(3) . . ?
Au1 Au2 Ag7 61.10(6) . . ?
Au3 Au2 Ag7 111.75(6) . . ?
P8 Au2 Ag6 116.2(3) . . ?
Au1 Au2 Ag6 59.91(6) . . ?
Au3 Au2 Ag6 108.24(7) . . ?
Ag7 Au2 Ag6 61.91(8) . . ?
P8 Au2 Ag3 122.1(3) . . ?
Au1 Au2 Ag3 58.33(6) . . ?
Au3 Au2 Ag3 63.28(6) . . ?
Ag7 Au2 Ag3 59.81(7) . . ?
Ag6 Au2 Ag3 108.92(7) . . ?
P8 Au2 Ag2 123.0(3) . . ?
Au1 Au2 Ag2 59.31(5) . . ?
Au3 Au2 Ag2 60.55(6) . . ?
Ag7 Au2 Ag2 110.00(8) . . ?
Ag6 Au2 Ag2 58.49(8) . . ?
Ag3 Au2 Ag2 110.70(7) . . ?
P9 Au3 Au1 179.4(2) . . ?
P9 Au3 Au2 121.3(2) . . ?
Au1 Au3 Au2 58.16(4) . . ?
P9 Au3 Ag1 122.3(2) . . ?
Au1 Au3 Ag1 58.29(6) . . ?
Au2 Au3 Ag1 107.63(7) . . ?
P9 Au3 Au4 123.12(19) . . ?
Au1 Au3 Au4 57.12(4) . . ?
Au2 Au3 Au4 106.40(5) . . ?
Ag1 Au3 Au4 61.00(5) . . ?
P9 Au3 Ag2 120.4(2) . . ?
Au1 Au3 Ag2 59.67(6) . . ?
Au2 Au3 Ag2 61.84(6) . . ?
Ag1 Au3 Ag2 58.62(7) . . ?
Au4 Au3 Ag2 107.94(6) . . ?
P9 Au3 Ag3 122.9(2) . . ?
Au1 Au3 Ag3 56.72(6) . . ?
Au2 Au3 Ag3 59.12(5) . . ?
Ag1 Au3 Ag3 107.11(7) . . ?
Au4 Au3 Ag3 58.40(5) . . ?
Ag2 Au3 Ag3 108.46(8) . . ?
P10 Au4 Au1 178.6(2) . . ?
P10 Au4 Au5 120.6(2) . . ?
Au1 Au4 Au5 58.66(4) . . ?
P10 Au4 Ag3 121.5(2) . . ?
Au1 Au4 Ag3 58.31(6) . . ?
Au5 Au4 Ag3 107.36(7) . . ?
P10 Au4 Au3 123.73(19) . . ?
Au1 Au4 Au3 57.61(4) . . ?
Au5 Au4 Au3 107.28(5) . . ?
Ag3 Au4 Au3 62.29(5) . . ?
P10 Au4 Ag1 123.3(2) . . ?
Au1 Au4 Ag1 57.63(6) . . ?
Au5 Au4 Ag1 59.79(6) . . ?
Ag3 Au4 Ag1 108.47(7) . . ?
Au3 Au4 Ag1 58.82(5) . . ?
P10 Au4 Ag4 119.3(2) . . ?
Au1 Au4 Ag4 59.29(5) . . ?
Au5 Au4 Ag4 60.53(6) . . ?
Ag3 Au4 Ag4 58.62(7) . . ?
Au3 Au4 Ag4 108.73(6) . . ?
Ag1 Au4 Ag4 108.26(8) . . ?
P11 Au5 Au1 173.3(3) . . ?
P11 Au5 Au4 126.1(3) . . ?
Au1 Au5 Au4 58.03(4) . . ?
P11 Au5 Ag5 112.1(3) . . ?
Au1 Au5 Ag5 61.44(6) . . ?
Au4 Au5 Ag5 111.13(7) . . ?
P11 Au5 Ag1 117.9(4) . . ?
Au1 Au5 Ag1 58.18(6) . . ?
Au4 Au5 Ag1 61.83(6) . . ?
Ag5 Au5 Ag1 60.31(8) . . ?
P11 Au5 Ag4 126.7(3) . . ?
Au1 Au5 Ag4 59.44(6) . . ?
Au4 Au5 Ag4 61.45(6) . . ?
Ag5 Au5 Ag4 110.25(9) . . ?
Ag1 Au5 Ag4 110.59(8) . . ?
P11 Au5 Ag8 121.6(4) . . ?
Au1 Au5 Ag8 57.52(6) . . ?
Au4 Au5 Ag8 107.55(7) . . ?
Ag5 Au5 Ag8 59.00(8) . . ?
Ag1 Au5 Ag8 105.69(7) . . ?
Ag4 Au5 Ag8 59.82(8) . . ?
O1 C1 C2 100(4) . . ?
C3 C2 C1 111(6) . . ?
O2 C4 C5 112(5) . . ?
C6 C5 C4 134(7) . . ?
O3 C7 C8 111(4) . . ?
C7 C8 C9 109(6) . . ?
O4 C10 C11 105(5) . . ?
C12 C11 C10 109(6) . . ?
O5 C13 C14 107(5) . . ?
C13 C14 C15 99.3(9) . . ?
O6 C16 C17 120(6) . . ?
C18 C17 C16 103(6) . . ?
O7 C19 C20 103(4) . . ?
C19 C20 C21 99.3(9) . . ?
O8 C22 C23 108(5) . . ?
C24 C23 C22 148(7) . . ?
O9 C25 C26 119(6) . . ?
C25 C26 C27 102.1(9) . . ?
O10 C28 C29 104.3(10) . . ?
C30 C29 C28 99.3(9) . . ?
O11 C31 C32 91(4) . . ?
C33 C32 C31 101(6) . . ?
O12 C34 C35 106(5) . . ?
C34 C35 C36 112(5) . . ?
O13 C37 C38 103(4) . . ?
C37 C38 C39 99.4(9) . . ?
O14 C40 C41 104.6(10) . . ?
C42 C41 C40 99.4(9) . . ?
C44 C43 C48 120.0 . . ?
C44 C43 P8 117.8(15) . . ?
C48 C43 P8 122.2(15) . . ?
C45 C44 C43 120.0 . . ?
C44 C45 C46 120.0 . . ?
C47 C46 C45 120.0 . . ?
C46 C47 C48 120.0 . . ?
C47 C48 C43 120.0 . . ?
C50 C49 C54 120.0 . . ?
C50 C49 P8 118.0(17) . . ?
C54 C49 P8 122.0(17) . . ?
C51 C50 C49 120.0 . . ?
C52 C51 C50 120.0 . . ?
C51 C52 C53 120.0 . . ?
C54 C53 C52 120.0 . . ?
C53 C54 C49 120.0 . . ?
C56 C55 C60 120.0 . . ?
C56 C55 P8 121.2(17) . . ?
C60 C55 P8 118.8(17) . . ?
C55 C56 C57 120.0 . . ?
C56 C57 C58 120.0 . . ?
C59 C58 C57 120.0 . . ?
C58 C59 C60 120.0 . . ?
C59 C60 C55 120.0 . . ?
C62 C61 C66 120.0 . . ?
C62 C61 P9 117.0(11) . . ?
C66 C61 P9 122.7(11) . . ?
C61 C62 C63 120.0 . . ?
C64 C63 C62 120.0 . . ?
C65 C64 C63 120.0 . . ?
C64 C65 C66 120.0 . . ?
C65 C66 C61 120.0 . . ?
C68 C67 C72 119(3) . . ?
C68 C67 P9 121(3) . . ?
C72 C67 P9 121(3) . . ?
C69 C68 C67 122(4) . . ?
C68 C69 C70 119(4) . . ?
C71 C70 C69 115(3) . . ?
C70 C71 C72 118(4) . . ?
C71 C72 C67 124(4) . . ?
C74 C73 C78 114(3) . . ?
C74 C73 P9 127(3) . . ?
C78 C73 P9 119(3) . . ?
C73 C74 C75 123(3) . . ?
C76 C75 C74 120(4) . . ?
C75 C76 C77 121(4) . . ?
C78 C77 C76 119(4) . . ?
C77 C78 C73 123(4) . . ?
C80 C79 C84 117(3) . . ?
C80 C79 P10 120(3) . . ?
C84 C79 P10 122(2) . . ?
C81 C80 C79 126(4) . . ?
C80 C81 C82 116(4) . . ?
C83 C82 C81 121(3) . . ?
C82 C83 C84 122(3) . . ?
C83 C84 C79 118(3) . . ?
C86 C85 C90 118(3) . . ?
C86 C85 P10 119(2) . . ?
C90 C85 P10 123(2) . . ?
C87 C86 C85 122(3) . . ?
C86 C87 C88 121(3) . . ?
C89 C88 C87 118(3) . . ?
C88 C89 C90 121(3) . . ?
C85 C90 C89 119(3) . . ?
C96 C91 C92 121(3) . . ?
C96 C91 P10 118(2) . . ?
C92 C91 P10 121(2) . . ?
C93 C92 C91 118(3) . . ?
C94 C93 C92 122(3) . . ?
C93 C94 C95 120(3) . . ?
C94 C95 C96 120(3) . . ?
C91 C96 C95 118(3) . . ?
C98 C97 C102 120.0 . . ?
C98 C97 P11 117.3(17) . . ?
C102 C97 P11 122.5(17) . . ?
C99 C98 C97 120.0 . . ?
C98 C99 C100 120.0 . . ?
C101 C100 C99 120.0 . . ?
C102 C101 C100 120.0 . . ?
C101 C102 C97 120.0 . . ?
C104 C103 C108 120.0 . . ?
C104 C103 P11 116(3) . . ?
C108 C103 P11 124(3) . . ?
C105 C104 C103 120.0 . . ?
C104 C105 C106 120.0 . . ?
C107 C106 C105 120.0 . . ?
C106 C107 C108 120.0 . . ?
C107 C108 C103 120.0 . . ?
C110 C109 C114 120.0 . . ?
C110 C109 P11 121(2) . . ?
C114 C109 P11 119(2) . . ?
C111 C110 C109 120.0 . . ?
C110 C111 C112 120.0 . . ?
C113 C112 C111 120.0 . . ?
C112 C113 C114 120.0 . . ?
C113 C114 C109 120.0 . . ?
C1 O1 P1 132(4) . . ?
C4 O2 P1 131(4) . . ?
C7 O3 P2 126(3) . . ?
C10 O4 P2 123(4) . . ?
C13 O5 P3 123(5) . . ?
C16 O6 P3 110(4) . . ?
C19 O7 P4 105(3) . . ?
C22 O8 P4 132(4) . . ?
C25 O9 P5 130(5) . . ?
C28 O10 P5 123(6) . . ?
C31 O11 P6 118(2) . . ?
C34 O12 P6 125(5) . . ?
C37 O13 P7 126(3) . . ?
C40 O14 P7 121(3) . . ?
O1 P1 O2 109(2) . . ?
O1 P1 S1 100.2(18) . . ?
O2 P1 S1 110.0(15) . . ?
O1 P1 S2 111.4(16) . . ?
O2 P1 S2 103.9(15) . . ?
S1 P1 S2 122.1(8) . . ?
O4 P2 O3 107.5(19) . . ?
O4 P2 S3 115.7(16) . . ?
O3 P2 S3 106.7(15) . . ?
O4 P2 S4 103.1(18) . . ?
O3 P2 S4 108.0(16) . . ?
S3 P2 S4 115.4(8) . . ?
O6 P3 O5 89(3) . . ?
O6 P3 S6 112(2) . . ?
O5 P3 S6 112(2) . . ?
O6 P3 S5 117(2) . . ?
O5 P3 S5 100.3(19) . . ?
S6 P3 S5 121.3(8) . . ?
O8 P4 O7 107(2) . . ?
O8 P4 S8 109.9(14) . . ?
O7 P4 S8 104.8(14) . . ?
O8 P4 S7 106.3(16) . . ?
O7 P4 S7 108.5(16) . . ?
S8 P4 S7 119.8(6) . . ?
O10 P5 O9 105(2) . . ?
O10 P5 S9 111(2) . . ?
O9 P5 S9 104.4(19) . . ?
O10 P5 S10 105(2) . . ?
O9 P5 S10 111(2) . . ?
S9 P5 S10 119.6(8) . . ?
O11 P6 O12 87(2) . . ?
O11 P6 S12 116(2) . . ?
O12 P6 S12 109(2) . . ?
O11 P6 S11 108(2) . . ?
O12 P6 S11 106(2) . . ?
S12 P6 S11 123.6(7) . . ?
O14 P7 O13 108(2) . . ?
O14 P7 S14 102.1(19) . . ?
O13 P7 S14 113.3(18) . . ?
O14 P7 S13 113.3(19) . . ?
O13 P7 S13 104.8(18) . . ?
S14 P7 S13 115.6(9) . . ?
C43 P8 C49 103.9(16) . . ?
C43 P8 C55 106.3(14) . . ?
C49 P8 C55 105.0(16) . . ?
C43 P8 Au2 114.1(11) . . ?
C49 P8 Au2 112.9(10) . . ?
C55 P8 Au2 113.7(11) . . ?
C73 P9 C61 106.6(14) . . ?
C73 P9 C67 104.0(17) . . ?
C61 P9 C67 106.8(16) . . ?
C73 P9 Au3 115.3(10) . . ?
C61 P9 Au3 109.0(8) . . ?
C67 P9 Au3 114.5(13) . . ?
C79 P10 C85 106.4(16) . . ?
C79 P10 C91 104.7(14) . . ?
C85 P10 C91 107.5(14) . . ?
C79 P10 Au4 114.6(10) . . ?
C85 P10 Au4 109.8(11) . . ?
C91 P10 Au4 113.4(10) . . ?
C109 P11 C103 105(2) . . ?
C109 P11 C97 105.1(17) . . ?
C103 P11 C97 105.3(15) . . ?
C109 P11 Au5 114.1(15) . . ?
C103 P11 Au5 109.8(13) . . ?
C97 P11 Au5 116.4(10) . . ?
F4 P12 F1 92(2) . . ?
F4 P12 F6 99(3) . . ?
F1 P12 F6 91.1(18) . . ?
F4 P12 F3 90(2) . . ?
F1 P12 F3 175(3) . . ?
F6 P12 F3 93(2) . . ?
F4 P12 F5 177(3) . . ?
F1 P12 F5 88(2) . . ?
F6 P12 F5 85(2) . . ?
F3 P12 F5 90(2) . . ?
F4 P12 F2 88(3) . . ?
F1 P12 F2 89(2) . . ?
F6 P12 F2 174(3) . . ?
F3 P12 F2 86.8(19) . . ?
F5 P12 F2 89(2) . . ?
F12 P13 F7 90.0(11) . . ?
F12 P13 F8 86(3) . . ?
F7 P13 F8 94(3) . . ?
F12 P13 F11 172(4) . . ?
F7 P13 F11 87(3) . . ?
F8 P13 F11 87(3) . . ?
F12 P13 F9 91(3) . . ?
F7 P13 F9 92(4) . . ?
F8 P13 F9 173(4) . . ?
F11 P13 F9 96(3) . . ?
F12 P13 F10 91(3) . . ?
F7 P13 F10 179(3) . . ?
F8 P13 F10 87(3) . . ?
F11 P13 F10 92(3) . . ?
F9 P13 F10 87(3) . . ?
P1 S1 Ag10 96.2(8) . . ?
P1 S1 Ag6 117.4(6) . . ?
Ag10 S1 Ag6 70.0(4) . . ?
P1 S2 Ag8 105.2(6) . . ?
P1 S2 Ag12 96.9(7) . . ?
Ag8 S2 Ag12 72.3(3) . . ?
P2 S3 Ag11 97.1(6) . . ?
P2 S4 Ag12 102.4(6) . . ?
P2 S4 Ag7 91.1(6) . . ?
Ag12 S4 Ag7 70.6(3) . . ?
P3 S5 Ag12 100.7(8) . . ?
P3 S5 Ag11 104.1(6) . . ?
Ag12 S5 Ag11 83.5(3) . . ?
P3 S6 Ag4 114.6(8) . . ?
P4 S7 Ag11 100.1(5) . . ?
P4 S7 Ag4 122.3(5) . . ?
Ag11 S7 Ag4 68.4(3) . . ?
P4 S8 Ag3 102.1(5) . . ?
P5 S9 Ag2 116.2(7) . . ?
P5 S9 Ag6 105.0(7) . . ?
Ag2 S9 Ag6 63.9(2) . . ?
P5 S10 Ag10 97.3(8) . . ?
P5 S10 Ag9 106.1(8) . . ?
Ag10 S10 Ag9 89.8(4) . . ?
P6 S11 Ag9 99.0(7) . . ?
P6 S11 Ag2 115.0(5) . . ?
Ag9 S11 Ag2 72.9(3) . . ?
P6 S12 Ag1 105.0(6) . . ?
P7 S13 Ag9 101.4(7) . . ?
P7 S13 Ag5 89.1(7) . . ?
Ag9 S13 Ag5 70.2(3) . . ?
P7 S14 Ag10 100.3(7) . . ?
P7 S14 Ag5 80.7(7) . . ?
Ag10 S14 Ag5 68.1(3) . . ?

loop_
_geom_bond_atom_site_label_1
_geom_bond_atom_site_label_2
_geom_bond_distance
_geom_bond_site_symmetry_2
_geom_bond_publ_flag
Ag1 S12 2.386(10) . ?
Ag1 Au1 2.738(3) . ?
Ag1 Ag2 2.855(3) . ?
Ag1 Ag5 2.889(4) . ?
Ag1 Au3 2.890(3) . ?
Ag1 Au5 2.896(3) . ?
Ag1 Au4 2.954(2) . ?
Ag2 S11 2.562(11) . ?
Ag2 S9 2.688(11) . ?
Ag2 Au1 2.825(2) . ?
Ag2 Ag6 2.872(4) . ?
Ag2 Au3 2.941(3) . ?
Ag2 Au2 2.978(3) . ?
Ag2 Ag5 2.980(4) . ?
Ag2 Ag9 3.008(4) . ?
Ag3 S8 2.416(9) . ?
Ag3 Au1 2.740(3) . ?
Ag3 Ag4 2.868(3) . ?
Ag3 Ag7 2.870(3) . ?
Ag3 Au2 2.899(2) . ?
Ag3 Au4 2.903(3) . ?
Ag3 Au3 3.017(3) . ?
Ag4 S6 2.509(14) . ?
Ag4 S7 2.753(10) . ?
Ag4 Au1 2.810(2) . ?
Ag4 Ag8 2.923(4) . ?
Ag4 Au5 2.929(3) . ?
Ag4 Ag11 2.947(4) . ?
Ag4 Au4 2.955(3) . ?
Ag4 Ag7 2.974(3) . ?
Ag5 S13 2.631(14) . ?
Ag5 Ag8 2.851(4) . ?
Ag5 Au1 2.854(3) . ?
Ag5 Au5 2.855(3) . ?
Ag5 S14 2.956(15) . ?
Ag5 Ag9 2.959(4) . ?
Ag5 Ag6 2.979(4) . ?
Ag5 Ag10 3.062(5) . ?
Ag6 S1 2.576(12) . ?
Ag6 S9 2.739(10) . ?
Ag6 Au1 2.806(3) . ?
Ag6 Ag8 2.838(3) . ?
Ag6 Au2 2.898(3) . ?
Ag6 Ag10 2.922(5) . ?
Ag6 Ag7 2.960(4) . ?
Ag7 S4 2.621(10) . ?
Ag7 Au1 2.833(3) . ?
Ag7 Au2 2.856(3) . ?
Ag7 Ag8 2.911(4) . ?
Ag7 Ag12 2.990(4) . ?
Ag7 Ag11 3.074(4) . ?
Ag8 S2 2.480(10) . ?
Ag8 Au1 2.730(2) . ?
Ag8 Au5 2.934(3) . ?
Ag8 Ag12 2.954(5) . ?
Ag9 S11 2.503(14) . ?
Ag9 S13 2.511(12) . ?
Ag9 S10 2.518(17) . ?
Ag10 S14 2.464(14) . ?
Ag10 S10 2.478(18) . ?
Ag10 S1 2.519(18) . ?
Ag11 S7 2.475(11) . ?
Ag11 S3 2.486(12) . ?
Ag11 S5 2.523(12) . ?
Ag11 Ag12 3.333(5) . ?
Ag12 S5 2.482(13) . ?
Ag12 S2 2.530(16) . ?
Ag12 S4 2.552(11) . ?
Au1 Au4 2.7095(15) . ?
Au1 Au2 2.7128(16) . ?
Au1 Au3 2.7244(15) . ?
Au1 Au5 2.7279(16) . ?
Au2 P8 2.301(10) . ?
Au2 Au3 2.8520(17) . ?
Au3 P9 2.331(7) . ?
Au3 Au4 2.9304(14) . ?
Au4 P10 2.301(8) . ?
Au4 Au5 2.8535(17) . ?
Au5 P11 2.307(10) . ?
C1 O1 1.427(10) . ?
C1 C2 1.540(10) . ?
C2 C3 1.538(10) . ?
C4 O2 1.432(10) . ?
C4 C5 1.539(10) . ?
C5 C6 1.537(10) . ?
C7 O3 1.431(10) . ?
C7 C8 1.540(10) . ?
C8 C9 1.541(10) . ?
C10 O4 1.429(10) . ?
C10 C11 1.541(10) . ?
C11 C12 1.539(10) . ?
C13 O5 1.433(10) . ?
C13 C14 1.541(10) . ?
C14 C15 1.543(10) . ?
C16 O6 1.429(10) . ?
C16 C17 1.542(10) . ?
C17 C18 1.537(10) . ?
C19 O7 1.429(10) . ?
C19 C20 1.539(10) . ?
C20 C21 1.542(10) . ?
C22 O8 1.431(10) . ?
C22 C23 1.540(10) . ?
C23 C24 1.539(10) . ?
C25 O9 1.428(10) . ?
C25 C26 1.540(10) . ?
C26 C27 1.543(10) . ?
C28 O10 1.431(10) . ?
C28 C29 1.542(10) . ?
C29 C30 1.540(10) . ?
C31 O11 1.432(10) . ?
C31 C32 1.540(10) . ?
C32 C33 1.538(10) . ?
C34 O12 1.433(10) . ?
C34 C35 1.538(10) . ?
C35 C36 1.539(10) . ?
C37 O13 1.429(10) . ?
C37 C38 1.540(10) . ?
C38 C39 1.541(10) . ?
C40 O14 1.426(10) . ?
C40 C41 1.542(10) . ?
C41 C42 1.539(10) . ?
C43 C44 1.3900 . ?
C43 C48 1.3900 . ?
C43 P8 1.78(2) . ?
C44 C45 1.3900 . ?
C45 C46 1.3900 . ?
C46 C47 1.3900 . ?
C47 C48 1.3900 . ?
C49 C50 1.3900 . ?
C49 C54 1.3900 . ?
C49 P8 1.79(2) . ?
C50 C51 1.3900 . ?
C51 C52 1.3900 . ?
C52 C53 1.3900 . ?
C53 C54 1.3900 . ?
C55 C56 1.3900 . ?
C55 C60 1.3900 . ?
C55 P8 1.81(2) . ?
C56 C57 1.3900 . ?
C57 C58 1.3900 . ?
C58 C59 1.3900 . ?
C59 C60 1.3900 . ?
C61 C62 1.3900 . ?
C61 C66 1.3900 . ?
C61 P9 1.810(17) . ?
C62 C63 1.3900 . ?
C63 C64 1.3900 . ?
C64 C65 1.3900 . ?
C65 C66 1.3900 . ?
C67 C68 1.31(5) . ?
C67 C72 1.36(5) . ?
C67 P9 1.84(3) . ?
C68 C69 1.30(5) . ?
C69 C70 1.50(5) . ?
C70 C71 1.36(5) . ?
C71 C72 1.36(5) . ?
C73 C74 1.37(4) . ?
C73 C78 1.47(5) . ?
C73 P9 1.76(3) . ?
C74 C75 1.39(4) . ?
C75 C76 1.34(5) . ?
C76 C77 1.39(5) . ?
C77 C78 1.35(5) . ?
C79 C80 1.38(5) . ?
C79 C84 1.42(4) . ?
C79 P10 1.78(3) . ?
C80 C81 1.34(5) . ?
C81 C82 1.42(5) . ?
C82 C83 1.37(5) . ?
C83 C84 1.40(4) . ?
C85 C86 1.36(4) . ?
C85 C90 1.40(4) . ?
C85 P10 1.80(3) . ?
C86 C87 1.34(5) . ?
C87 C88 1.40(5) . ?
C88 C89 1.34(5) . ?
C89 C90 1.41(4) . ?
C91 C96 1.37(4) . ?
C91 C92 1.41(4) . ?
C91 P10 1.81(3) . ?
C92 C93 1.38(4) . ?
C93 C94 1.34(5) . ?
C94 C95 1.39(5) . ?
C95 C96 1.44(4) . ?
C97 C98 1.3900 . ?
C97 C102 1.3900 . ?
C97 P11 1.86(2) . ?
C98 C99 1.3900 . ?
C99 C100 1.3900 . ?
C100 C101 1.3900 . ?
C101 C102 1.3900 . ?
C103 C104 1.3900 . ?
C103 C108 1.3900 . ?
C103 P11 1.84(3) . ?
C104 C105 1.3900 . ?
C105 C106 1.3900 . ?
C106 C107 1.3900 . ?
C107 C108 1.3900 . ?
C109 C110 1.3900 . ?
C109 C114 1.3900 . ?
C109 P11 1.80(3) . ?
C110 C111 1.3900 . ?
C111 C112 1.3900 . ?
C112 C113 1.3900 . ?
C113 C114 1.3900 . ?
F1 P12 1.56(3) . ?
F2 P12 1.61(4) . ?
F3 P12 1.58(3) . ?
F4 P12 1.55(4) . ?
F5 P12 1.60(4) . ?
F6 P12 1.57(3) . ?
F7 P13 1.568(10) . ?
F8 P13 1.569(10) . ?
F9 P13 1.570(10) . ?
F10 P13 1.574(10) . ?
F11 P13 1.570(10) . ?
F12 P13 1.567(10) . ?
O1 P1 1.57(3) . ?
O2 P1 1.57(3) . ?
O3 P2 1.63(3) . ?
O4 P2 1.57(3) . ?
O5 P3 1.51(3) . ?
O6 P3 1.50(3) . ?
O7 P4 1.61(4) . ?
O8 P4 1.55(3) . ?
O9 P5 1.54(3) . ?
O10 P5 1.54(3) . ?
O11 P6 1.53(3) . ?
O12 P6 1.53(3) . ?
O13 P7 1.59(3) . ?
O14 P7 1.56(3) . ?
P1 S1 1.974(19) . ?
P1 S2 2.015(16) . ?
P2 S3 1.966(18) . ?
P2 S4 1.99(2) . ?
P3 S6 1.89(2) . ?
P3 S5 2.012(19) . ?
P4 S8 1.979(14) . ?
P4 S7 2.022(15) . ?
P5 S9 2.009(19) . ?
P5 S10 2.01(2) . ?
P6 S12 1.962(16) . ?
P6 S11 2.011(18) . ?
P7 S14 1.98(2) . ?
P7 S13 2.00(2) . ?
